data_7103422
loop_
_publ_author_name
'Zheng, Guo-li'
'Li, Yin-Yan'
'Guo, Hua-Dong'
'Song, Shu-Yan'
'Zhang, Hong-Jie'

_publ_section_title
;
 Constructing channel structures based on the assembly of
 p-sulfonatocalix[4]arene nanocapsules and [M(bpdo)3]2+ (M=Cu, Zn).
;
_journal_issue 40
_journal_name_full 'Chemical communications (Cambridge, England)'
_journal_page_first 4918
_journal_page_last 4920
_journal_paper_doi 10.1039/b807584k
_journal_year 2008
_chemical_formula_sum 'C136 H165 Cu3 N16 Na O78.5 S8'
_chemical_formula_weight 3749.93
_chemical_name_systematic
;
?
;
_space_group_IT_number 14
_symmetry_cell_setting monoclinic
_symmetry_space_group_name_Hall '-P 2ybc'
_symmetry_space_group_name_H-M 'P 1 21/c 1'
_atom_sites_solution_hydrogens geom
_atom_sites_solution_primary direct
_atom_sites_solution_secondary difmap
_audit_creation_method SHELXL-97
_cell_angle_alpha 90.00
_cell_angle_beta 98.2890(10)
_cell_angle_gamma 90.00
_cell_formula_units_Z 4
_cell_length_a 15.6871(9)
_cell_length_b 36.518(2)
_cell_length_c 36.658(2)
_cell_measurement_temperature 193(2)
_cell_volume 20781(2)
_computing_cell_refinement 'Bruker SAINT'
_computing_data_collection 'Bruker SMART'
_computing_data_reduction 'Bruker SAINT'
_computing_molecular_graphics 'SHELXTL-PLUS (Sheldrick, 1990)'
_computing_publication_material SHELXL-97
_computing_structure_refinement 'SHELXL-97 (Sheldrick, 1997)'
_computing_structure_solution 'SHELXS-97(Sheldrick, 1997)'
_diffrn_ambient_temperature 193(2)
_diffrn_measured_fraction_theta_full 0.971
_diffrn_measured_fraction_theta_max 0.971
_diffrn_measurement_method '\w scans'
_diffrn_radiation_monochromator graphite
_diffrn_radiation_source 'fine-focus sealed tube'
_diffrn_radiation_type MoK\a
_diffrn_radiation_wavelength 0.71073
_diffrn_reflns_av_R_equivalents 0.1147
_diffrn_reflns_av_sigmaI/netI 0.1555
_diffrn_reflns_limit_h_max 18
_diffrn_reflns_limit_h_min -17
_diffrn_reflns_limit_k_max 33
_diffrn_reflns_limit_k_min -43
_diffrn_reflns_limit_l_max 43
_diffrn_reflns_limit_l_min -43
_diffrn_reflns_number 102971
_diffrn_reflns_theta_full 25.00
_diffrn_reflns_theta_max 25.00
_diffrn_reflns_theta_min 1.69
_diffrn_standards_decay_% 0
_diffrn_standards_interval_count 0
_diffrn_standards_interval_time .
_diffrn_standards_number 0
_exptl_absorpt_coefficient_mu 0.471
_exptl_absorpt_correction_T_max 0.9243
_exptl_absorpt_correction_T_min 0.8874
_exptl_absorpt_correction_type multi-scan
_exptl_absorpt_process_details SADABS
_exptl_crystal_colour green
_exptl_crystal_density_diffrn 1.199
_exptl_crystal_density_meas ?
_exptl_crystal_density_method .
_exptl_crystal_description plate
_exptl_crystal_F_000 7788
_exptl_crystal_size_max 0.26
_exptl_crystal_size_mid 0.21
_exptl_crystal_size_min 0.17
_refine_diff_density_max 1.263
_refine_diff_density_min -0.746
_refine_diff_density_rms 0.126
_refine_ls_extinction_method none
_refine_ls_goodness_of_fit_ref 0.926
_refine_ls_matrix_type full
_refine_ls_number_parameters 1946
_refine_ls_number_reflns 35565
_refine_ls_number_restraints 3
_refine_ls_restrained_S_all 0.932
_refine_ls_R_factor_all 0.2420
_refine_ls_R_factor_gt 0.1187
_refine_ls_shift/su_max 0.000
_refine_ls_shift/su_mean 0.000
_refine_ls_structure_factor_coef Fsqd
_refine_ls_weighting_details 'calc w=1/[\s^2^(Fo^2^)+(0.1954P)^2^+0.0000P] where P=(Fo^2^+2Fc^2^)/3'
_refine_ls_weighting_scheme calc
_refine_ls_wR_factor_gt 0.2816
_refine_ls_wR_factor_ref 0.3386
_reflns_number_gt 14583
_reflns_number_total 35565
_reflns_threshold_expression >2sigma(I)
_cod_data_source_file b807584k.txt
_cod_data_source_block Cu
_cod_depositor_comments
;
The following automatic conversions were performed:
'_symmetry_cell_setting' value 'Monoclinic' changed to 'monoclinic'
according to '/home/saulius/struct/CIF-dictionaries/cif_core.dic'
dictionary named 'cif_core.dic' version 2.4.1 from 2010-06-29.

Automatic conversion script
Id: cif_fix_enum 1527 2010-12-29 10:47:43Z saulius 
;
_cod_original_sg_symbol_H-M P21/c
_cod_original_formula_sum 'C136 H165 Cu3 N16 Na O78.50 S8'
_cod_database_code 7103422

loop_
_symmetry_equiv_pos_as_xyz
'x, y, z'
'-x, y+1/2, -z+1/2'
'-x, -y, -z'
'x, -y-1/2, z-1/2'

loop_
_atom_site_label
_atom_site_type_symbol
_atom_site_fract_x
_atom_site_fract_y
_atom_site_fract_z
_atom_site_U_iso_or_equiv
_atom_site_adp_type
_atom_site_occupancy
_atom_site_symmetry_multiplicity
_atom_site_calc_flag
_atom_site_refinement_flags
_atom_site_disorder_assembly
_atom_site_disorder_group
Cu1 Cu -0.22501(6) 0.25825(3) -0.06436(2) 0.0421(3) Uani 1 1 d . . .
Cu2 Cu 0.26346(6) 0.25573(3) 0.05358(2) 0.0367(3) Uani 1 1 d . . .
Cu3 Cu -0.68236(7) 0.00206(3) -0.20825(3) 0.0501(3) Uani 1 1 d . . .
Na Na -0.6855(3) -0.01992(11) -0.31198(10) 0.0841(13) Uani 1 1 d . . .
S1 S -1.04316(19) -0.10675(8) -0.13213(8) 0.0749(8) Uani 1 1 d . . .
S2 S -0.85519(19) -0.09787(7) -0.31731(8) 0.0686(7) Uani 1 1 d . . .
S3 S -0.40082(18) -0.15107(8) -0.26511(7) 0.0674(7) Uani 1 1 d . . .
S4 S -0.5772(2) -0.09969(8) -0.09534(8) 0.0767(8) Uani 1 1 d . . .
S5 S -0.9850(3) 0.10747(10) -0.15039(14) 0.1179(14) Uani 1 1 d . . .
S6 S -0.80654(18) 0.10072(6) -0.31915(7) 0.0601(6) Uani 1 1 d . . .
S7 S -0.3553(2) 0.15771(10) -0.27619(8) 0.0976(12) Uani 1 1 d D . .
S8 S -0.5258(2) 0.10843(8) -0.10001(7) 0.0717(8) Uani 1 1 d . . .
C1 C -0.5805(3) -0.20136(14) -0.13835(13) 0.041(2) Uani 1 1 d G . .
C2 C -0.5574(3) -0.16634(14) -0.12948(14) 0.045(2) Uani 1 1 d G . .
H2 H -0.5068 -0.1569 -0.1374 0.054 Uiso 1 1 calc R . .
C3 C -0.6049(4) -0.14317(12) -0.10900(15) 0.053(2) Uani 1 1 d G . .
C4 C -0.6894(3) -0.15813(14) -0.10252(13) 0.051(2) Uani 1 1 d G . .
H4 H -0.7270 -0.1434 -0.0906 0.061 Uiso 1 1 calc R . .
C5 C -0.7141(3) -0.19291(15) -0.11338(13) 0.043(2) Uani 1 1 d G . .
C6 C -0.6584(3) -0.21526(11) -0.13106(13) 0.043(2) Uani 1 1 d G . .
C7 C -0.8717(3) -0.18757(14) -0.13379(12) 0.043(2) Uani 1 1 d G . .
C8 C -0.9191(3) -0.15838(14) -0.12288(10) 0.049(2) Uani 1 1 d G . .
H8 H -0.9083 -0.1501 -0.0981 0.058 Uiso 1 1 calc R . .
C9 C -0.9834(3) -0.14061(13) -0.14816(14) 0.053(2) Uani 1 1 d G . .
C10 C -0.9991(3) -0.15528(13) -0.18423(12) 0.045(2) Uani 1 1 d G . .
H10 H -1.0444 -0.1449 -0.2011 0.054 Uiso 1 1 calc R . .
C11 C -0.9535(3) -0.18342(14) -0.19636(10) 0.0399(19) Uani 1 1 d G . .
C12 C -0.8878(3) -0.20004(12) -0.16924(13) 0.0387(18) Uani 1 1 d G . .
C13 C -0.9015(3) -0.18739(13) -0.25900(12) 0.043(2) Uani 1 1 d G . .
C14 C -0.9061(3) -0.15193(12) -0.27451(13) 0.0369(18) Uani 1 1 d G . .
H14 H -0.9519 -0.1360 -0.2707 0.044 Uiso 1 1 calc R . .
C15 C -0.8465(3) -0.14054(10) -0.29453(13) 0.051(2) Uani 1 1 d G . .
C16 C -0.7758(3) -0.16318(13) -0.30025(12) 0.0374(18) Uani 1 1 d G . .
H16 H -0.7333 -0.1546 -0.3142 0.045 Uiso 1 1 calc R . .
C17 C -0.7702(3) -0.19870(12) -0.28472(13) 0.0409(19) Uani 1 1 d G . .
C18 C -0.8331(3) -0.20947(10) -0.26275(12) 0.0318(17) Uani 1 1 d G . .
C19 C -0.5516(3) -0.19005(14) -0.27410(9) 0.0419(19) Uani 1 1 d G . .
H19 H -0.5576 -0.1821 -0.2990 0.050 Uiso 1 1 calc R . .
C20 C -0.4780(3) -0.17984(13) -0.24978(13) 0.043(2) Uani 1 1 d G . .
C21 C -0.4680(3) -0.19030(14) -0.21336(12) 0.0424(19) Uani 1 1 d G . .
H21 H -0.4177 -0.1833 -0.1973 0.051 Uiso 1 1 calc R . .
C22 C -0.5311(3) -0.21109(15) -0.19988(9) 0.047(2) Uani 1 1 d G . .
C23 C -0.6059(3) -0.22174(13) -0.22632(12) 0.0381(18) Uani 1 1 d G . .
C24 C -0.6155(3) -0.21145(14) -0.26272(11) 0.0376(18) Uani 1 1 d G . .
C25 C -0.8015(5) -0.2047(2) -0.1063(2) 0.0412(19) Uani 1 1 d . . .
H25A H -0.8097 -0.1975 -0.0810 0.049 Uiso 1 1 calc R . .
H25B H -0.8058 -0.2317 -0.1080 0.049 Uiso 1 1 calc R . .
C26 C -0.5234(5) -0.2232(2) -0.1598(2) 0.045(2) Uani 1 1 d . . .
H26A H -0.5390 -0.2494 -0.1589 0.054 Uiso 1 1 calc R . .
H26B H -0.4628 -0.2205 -0.1481 0.054 Uiso 1 1 calc R . .
C27 C -0.6934(5) -0.2223(2) -0.28894(19) 0.0402(19) Uani 1 1 d . . .
H27A H -0.7075 -0.2482 -0.2845 0.048 Uiso 1 1 calc R . .
H27B H -0.6806 -0.2202 -0.3145 0.048 Uiso 1 1 calc R . .
C28 C -0.9703(5) -0.1982(2) -0.2347(2) 0.043(2) Uani 1 1 d . . .
H28A H -1.0272 -0.1893 -0.2466 0.052 Uiso 1 1 calc R . .
H28B H -0.9732 -0.2252 -0.2334 0.052 Uiso 1 1 calc R . .
C29 C -0.7277(3) 0.20396(12) -0.29605(13) 0.0353(18) Uani 1 1 d G A .
C30 C -0.7916(3) 0.21708(10) -0.27691(13) 0.0416(19) Uani 1 1 d G . .
C31 C -0.8590(3) 0.19461(14) -0.26913(13) 0.0413(19) Uani 1 1 d G . .
C32 C -0.8637(3) 0.15993(13) -0.28317(13) 0.0418(19) Uani 1 1 d G . .
H32 H -0.9109 0.1446 -0.2797 0.050 Uiso 1 1 calc R . .
C33 C -0.8019(3) 0.14717(10) -0.30197(13) 0.0414(19) Uani 1 1 d G . .
C34 C -0.7348(3) 0.16858(13) -0.30903(12) 0.0427(19) Uani 1 1 d G . .
H34 H -0.6931 0.1591 -0.3229 0.051 Uiso 1 1 calc R . .
C35 C -0.5074(3) 0.19617(14) -0.28618(9) 0.047(2) Uani 1 1 d G . .
H35 H -0.5108 0.1895 -0.3114 0.057 Uiso 1 1 calc R A .
C36 C -0.4362(3) 0.18486(14) -0.26081(13) 0.048(2) Uani 1 1 d G A .
C37 C -0.4293(2) 0.19634(14) -0.22502(12) 0.0410(19) Uani 1 1 d G A .
H37 H -0.3794 0.1900 -0.2084 0.049 Uiso 1 1 calc R . .
C38 C -0.4927(3) 0.21689(14) -0.21226(9) 0.0376(18) Uani 1 1 d G A .
C39 C -0.5645(2) 0.22663(13) -0.23765(12) 0.0374(18) Uani 1 1 d G A .
C40 C -0.5728(3) 0.21710(13) -0.27466(11) 0.0332(17) Uani 1 1 d G A .
C41 C -0.5410(3) 0.20654(15) -0.15010(13) 0.053(2) Uani 1 1 d G A .
C42 C -0.5126(3) 0.17148(16) -0.13745(15) 0.053(2) Uani 1 1 d G . .
H42 H -0.4601 0.1612 -0.1428 0.064 Uiso 1 1 calc R . .
C43 C -0.5654(4) 0.15316(13) -0.11704(14) 0.066(3) Uani 1 1 d G . .
C44 C -0.6418(3) 0.16501(15) -0.11152(13) 0.051(2) Uani 1 1 d G . .
H44 H -0.6769 0.1498 -0.0988 0.062 Uiso 1 1 calc R . .
C45 C -0.6707(3) 0.19751(17) -0.12327(14) 0.052(2) Uani 1 1 d G . .
C46 C -0.6180(4) 0.22086(13) -0.14365(14) 0.051(2) Uani 1 1 d G . .
C47 C -0.8308(3) 0.19528(15) -0.14475(12) 0.047(2) Uani 1 1 d G . .
C48 C -0.8740(4) 0.16350(16) -0.13580(13) 0.069(3) Uani 1 1 d G . .
H48 H -0.8609 0.1526 -0.1121 0.083 Uiso 1 1 calc R . .
C49 C -0.9389(4) 0.14783(13) -0.16332(18) 0.066(3) Uani 1 1 d G . .
C50 C -0.9543(3) 0.16262(15) -0.19803(16) 0.056(2) Uani 1 1 d G . .
H50 H -0.9961 0.1515 -0.2159 0.067 Uiso 1 1 calc R . .
C51 C -0.9104(3) 0.19358(15) -0.20799(12) 0.047(2) Uani 1 1 d G . .
C52 C -0.8487(3) 0.21064(12) -0.18088(14) 0.043(2) Uani 1 1 d G . .
C53 C -0.4831(5) 0.2293(2) -0.1720(2) 0.048(2) Uani 1 1 d . . .
H53A H -0.4989 0.2555 -0.1710 0.057 Uiso 1 1 calc R A .
H53B H -0.4222 0.2267 -0.1606 0.057 Uiso 1 1 calc R . .
C54 C -0.7599(7) 0.2130(3) -0.1174(2) 0.068(3) Uani 1 1 d . . .
H54A H -0.7703 0.2079 -0.0919 0.082 Uiso 1 1 calc R . .
H54B H -0.7607 0.2398 -0.1211 0.082 Uiso 1 1 calc R . .
C55 C -0.9279(5) 0.2088(3) -0.2465(2) 0.054(2) Uani 1 1 d . . .
H55A H -0.9265 0.2358 -0.2457 0.065 Uiso 1 1 calc R . .
H55B H -0.9858 0.2010 -0.2584 0.065 Uiso 1 1 calc R . .
C56 C -0.6515(5) 0.2272(2) -0.3014(2) 0.0404(19) Uani 1 1 d . . .
H56A H -0.6656 0.2533 -0.2980 0.049 Uiso 1 1 calc R A .
H56B H -0.6389 0.2241 -0.3269 0.049 Uiso 1 1 calc R . .
C57 C -0.8927(5) 0.00186(15) -0.1762(2) 0.089(4) Uani 1 1 d G . .
H57 H -0.8760 0.0226 -0.1613 0.107 Uiso 1 1 calc R . .
C58 C -0.9855(4) -0.0046(2) -0.1923(3) 0.124(6) Uani 1 1 d G . .
H58 H -1.0273 0.0140 -0.1910 0.148 Uiso 1 1 calc R . .
C59 C -1.0084(3) -0.0370(2) -0.2084(3) 0.106(4) Uani 1 1 d G . .
H59 H -1.0677 -0.0426 -0.2151 0.128 Uiso 1 1 calc R . .
C60 C -0.9454(4) -0.06268(18) -0.2155(2) 0.083(3) Uani 1 1 d G . .
H60 H -0.9619 -0.0849 -0.2281 0.099 Uiso 1 1 calc R . .
C61 C -0.8569(4) -0.05471(15) -0.20350(18) 0.066(3) Uani 1 1 d G . .
N1 N -0.8346(3) -0.02313(16) -0.18401(16) 0.059(2) Uani 1 1 d G . .
C62 C -0.7893(3) -0.08203(14) -0.20642(16) 0.062(3) Uani 1 1 d G . .
C63 C -0.7858(3) -0.11558(15) -0.19215(14) 0.052(2) Uani 1 1 d G . .
H63 H -0.8265 -0.1231 -0.1768 0.062 Uiso 1 1 calc R . .
C64 C -0.7222(4) -0.13925(11) -0.19990(15) 0.047(2) Uani 1 1 d G . .
H64 H -0.7231 -0.1640 -0.1921 0.057 Uiso 1 1 calc R . .
C65 C -0.6568(3) -0.12746(14) -0.21901(16) 0.052(2) Uani 1 1 d G . .
H65 H -0.6096 -0.1432 -0.2215 0.063 Uiso 1 1 calc R . .
C66 C -0.6605(3) -0.09396(16) -0.23384(14) 0.058(2) Uani 1 1 d G . .
H66 H -0.6183 -0.0858 -0.2481 0.070 Uiso 1 1 calc R . .
N2 N -0.7257(4) -0.07243(12) -0.22778(15) 0.066(2) Uani 1 1 d G . .
C67 C -0.7194(3) 0.09422(16) -0.18421(16) 0.073(3) Uani 1 1 d G . .
H67 H -0.7628 0.0844 -0.1715 0.088 Uiso 1 1 calc R . .
C68 C -0.7259(4) 0.13059(15) -0.19903(17) 0.062(3) Uani 1 1 d G . .
H68 H -0.7739 0.1454 -0.1956 0.075 Uiso 1 1 calc R . .
C69 C -0.6681(4) 0.14340(11) -0.21685(16) 0.058(3) Uani 1 1 d G . .
H69 H -0.6719 0.1681 -0.2249 0.070 Uiso 1 1 calc R . .
C70 C -0.6006(4) 0.12208(15) -0.22448(15) 0.052(2) Uani 1 1 d G . .
H70 H -0.5610 0.1312 -0.2395 0.063 Uiso 1 1 calc R . .
C71 C -0.5912(3) 0.08723(14) -0.21000(16) 0.062(3) Uani 1 1 d G . .
N3 N -0.6476(4) 0.07406(11) -0.18917(15) 0.0570(19) Uani 1 1 d G . .
C72 C -0.5178(4) 0.06244(16) -0.2154(2) 0.069(3) Uani 1 1 d G . .
C73 C -0.4329(5) 0.0738(2) -0.2032(2) 0.089(4) Uani 1 1 d G . .
H73 H -0.4217 0.0966 -0.1910 0.107 Uiso 1 1 calc R . .
C74 C -0.3685(4) 0.0518(3) -0.2091(3) 0.129(5) Uani 1 1 d G . .
H74 H -0.3106 0.0597 -0.2027 0.155 Uiso 1 1 calc R . .
C75 C -0.3865(4) 0.0142(3) -0.2260(3) 0.132(5) Uani 1 1 d G . .
H75 H -0.3415 -0.0030 -0.2270 0.158 Uiso 1 1 calc R . .
C76 C -0.4713(5) 0.00598(17) -0.2398(2) 0.079(3) Uani 1 1 d G . .
H76 H -0.4857 -0.0156 -0.2538 0.095 Uiso 1 1 calc R . .
N4 N -0.5340(3) 0.03037(17) -0.23252(18) 0.064(2) Uani 1 1 d G . .
C77 C -0.2374(4) 0.16703(16) -0.10412(14) 0.068(3) Uani 1 1 d G . .
H77 H -0.2532 0.1605 -0.0809 0.081 Uiso 1 1 calc R . .
C78 C -0.2646(4) 0.14635(14) -0.13389(19) 0.073(3) Uani 1 1 d G . .
H78 H -0.3013 0.1260 -0.1321 0.088 Uiso 1 1 calc R . .
C79 C -0.2383(4) 0.15518(16) -0.16709(15) 0.070(3) Uani 1 1 d G . .
H79 H -0.2517 0.1394 -0.1877 0.084 Uiso 1 1 calc R . .
C80 C -0.1910(4) 0.18807(18) -0.17044(11) 0.059(3) Uani 1 1 d G . .
H80 H -0.1759 0.1957 -0.1935 0.071 Uiso 1 1 calc R . .
C81 C -0.1679(3) 0.20848(13) -0.13847(14) 0.043(2) Uani 1 1 d G . .
N5 N -0.1875(3) 0.19730(14) -0.10675(11) 0.0515(18) Uani 1 1 d G . .
C82 C -0.1149(3) 0.24158(12) -0.13964(14) 0.042(2) Uani 1 1 d G . .
C83 C -0.0398(3) 0.24207(13) -0.15404(14) 0.054(2) Uani 1 1 d G . .
H83 H -0.0192 0.2197 -0.1628 0.064 Uiso 1 1 calc R . .
C84 C 0.0083(3) 0.27355(17) -0.15658(14) 0.054(2) Uani 1 1 d G . .
H84 H 0.0598 0.2731 -0.1674 0.065 Uiso 1 1 calc R . .
C85 C -0.0214(3) 0.30591(14) -0.14274(14) 0.054(2) Uani 1 1 d G . .
H85 H 0.0103 0.3280 -0.1432 0.065 Uiso 1 1 calc R . .
C86 C -0.0998(3) 0.30518(12) -0.12796(13) 0.054(2) Uani 1 1 d G . .
H86 H -0.1209 0.3269 -0.1181 0.065 Uiso 1 1 calc R . .
N6 N -0.1431(2) 0.27460(14) -0.12782(12) 0.0419(16) Uani 1 1 d G . .
C87 C -0.1550(3) 0.18859(15) 0.00223(13) 0.053(2) Uani 1 1 d G . .
H87 H -0.2039 0.1766 -0.0107 0.063 Uiso 1 1 calc R . .
C88 C -0.0857(4) 0.16715(12) 0.01941(16) 0.066(3) Uani 1 1 d G . .
H88 H -0.0870 0.1411 0.0187 0.080 Uiso 1 1 calc R . .
C89 C -0.0152(3) 0.18649(16) 0.03756(15) 0.063(3) Uani 1 1 d G . .
H89 H 0.0335 0.1736 0.0496 0.076 Uiso 1 1 calc R . .
C90 C -0.0160(3) 0.22505(16) 0.03812(14) 0.050(2) Uani 1 1 d G . .
H90 H 0.0319 0.2383 0.0504 0.060 Uiso 1 1 calc R . .
C91 C -0.0882(3) 0.24350(12) 0.02033(13) 0.046(2) Uani 1 1 d G . .
N7 N -0.1543(2) 0.22425(15) 0.00338(12) 0.0421(16) Uani 1 1 d G . .
C92 C -0.0929(4) 0.28331(13) 0.02073(13) 0.047(2) Uani 1 1 d G . .
C93 C -0.0862(5) 0.30218(19) 0.05326(10) 0.068(3) Uani 1 1 d G . .
H93 H -0.0805 0.2899 0.0763 0.082 Uiso 1 1 calc R . .
C94 C -0.0884(5) 0.34193(18) 0.05079(15) 0.098(4) Uani 1 1 d G . .
H94 H -0.0864 0.3559 0.0728 0.117 Uiso 1 1 calc R . .
C95 C -0.0932(5) 0.35988(13) 0.0179(2) 0.080(3) Uani 1 1 d G . .
H95 H -0.0941 0.3859 0.0166 0.095 Uiso 1 1 calc R . .
C96 C -0.0968(4) 0.33799(15) -0.01437(14) 0.066(3) Uani 1 1 d G . .
H96 H -0.1008 0.3495 -0.0378 0.079 Uiso 1 1 calc R . .
N8 N -0.0948(3) 0.30229(15) -0.01219(10) 0.0461(17) Uani 1 1 d G . .
C97 C -0.4569(4) 0.21374(14) -0.05944(15) 0.062(3) Uani 1 1 d G . .
H97 H -0.4306 0.1903 -0.0594 0.074 Uiso 1 1 calc R . .
C98 C -0.5326(4) 0.21823(19) -0.04486(16) 0.076(3) Uani 1 1 d G . .
H98 H -0.5587 0.1976 -0.0352 0.091 Uiso 1 1 calc R . .
C99 C -0.5690(3) 0.2503(2) -0.04415(16) 0.085(4) Uani 1 1 d G . .
H99 H -0.6198 0.2529 -0.0331 0.103 Uiso 1 1 calc R . .
C100 C -0.5323(4) 0.28214(17) -0.06015(17) 0.077(3) Uani 1 1 d G . .
H100 H -0.5591 0.3055 -0.0611 0.092 Uiso 1 1 calc R . .
C101 C -0.4570(3) 0.27617(15) -0.07356(14) 0.045(2) Uani 1 1 d G . .
N9 N -0.4205(3) 0.24294(17) -0.07384(13) 0.0532(19) Uani 1 1 d G . .
C102 C -0.4172(3) 0.30754(13) -0.09147(14) 0.045(2) Uani 1 1 d G . .
C103 C -0.4635(3) 0.32726(16) -0.12142(14) 0.064(3) Uani 1 1 d G . .
H103 H -0.5190 0.3191 -0.1321 0.076 Uiso 1 1 calc R . .
C104 C -0.4284(4) 0.35821(15) -0.13516(13) 0.056(2) Uani 1 1 d G . .
H104 H -0.4600 0.3720 -0.1546 0.068 Uiso 1 1 calc R . .
C105 C -0.3472(4) 0.36847(13) -0.12013(15) 0.058(2) Uani 1 1 d G . .
H105 H -0.3227 0.3901 -0.1285 0.069 Uiso 1 1 calc R . .
C106 C -0.3004(3) 0.34761(14) -0.09271(14) 0.053(2) Uani 1 1 d G . .
H106 H -0.2422 0.3536 -0.0838 0.064 Uiso 1 1 calc R . .
N10 N -0.3381(3) 0.31875(13) -0.07886(11) 0.0432(16) Uani 1 1 d G . .
C107 C 0.1343(3) 0.30216(10) 0.11794(13) 0.0418(19) Uani 1 1 d G . .
H107 H 0.1537 0.3245 0.1086 0.050 Uiso 1 1 calc R . .
C108 C 0.0605(3) 0.30068(12) 0.13279(14) 0.046(2) Uani 1 1 d G . .
H108 H 0.0295 0.3228 0.1346 0.056 Uiso 1 1 calc R . .
C109 C 0.0283(3) 0.26961(15) 0.14519(14) 0.051(2) Uani 1 1 d G . .
H109 H -0.0245 0.2696 0.1550 0.061 Uiso 1 1 calc R . .
C110 C 0.0763(3) 0.23676(12) 0.14305(14) 0.048(2) Uani 1 1 d G . .
H110 H 0.0569 0.2142 0.1518 0.058 Uiso 1 1 calc R . .
C111 C 0.1511(3) 0.23858(10) 0.12809(12) 0.0379(19) Uani 1 1 d G . .
N11 N 0.1798(2) 0.27073(12) 0.11681(11) 0.0353(15) Uani 1 1 d G . .
C112 C 0.2055(3) 0.20518(11) 0.12757(12) 0.0333(17) Uani 1 1 d G . .
C113 C 0.2296(3) 0.18446(14) 0.15842(10) 0.051(2) Uani 1 1 d G . .
H113 H 0.2117 0.1913 0.1812 0.061 Uiso 1 1 calc R . .
C114 C 0.2796(3) 0.15382(13) 0.15664(12) 0.046(2) Uani 1 1 d G . .
H114 H 0.2971 0.1397 0.1782 0.055 Uiso 1 1 calc R . .
C115 C 0.3051(3) 0.14330(11) 0.12247(15) 0.051(2) Uani 1 1 d G . .
H115 H 0.3403 0.1224 0.1208 0.062 Uiso 1 1 calc R . .
C116 C 0.2769(3) 0.16446(13) 0.09166(11) 0.044(2) Uani 1 1 d G . .
H116 H 0.2916 0.1577 0.0683 0.052 Uiso 1 1 calc R . .
N12 N 0.2278(3) 0.19528(12) 0.09468(10) 0.0416(16) Uani 1 1 d G . .
C117 C 0.1310(4) 0.33877(15) 0.00466(13) 0.056(2) Uani 1 1 d G . .
H117 H 0.1343 0.3505 0.0279 0.067 Uiso 1 1 calc R . .
C118 C 0.1254(5) 0.35925(12) -0.02839(18) 0.075(3) Uani 1 1 d G . .
H118 H 0.1218 0.3852 -0.0278 0.090 Uiso 1 1 calc R . .
C119 C 0.1250(5) 0.34121(17) -0.06146(13) 0.086(4) Uani 1 1 d G . .
H119 H 0.1212 0.3549 -0.0837 0.103 Uiso 1 1 calc R . .
C120 C 0.1302(5) 0.30373(18) -0.06269(11) 0.071(3) Uani 1 1 d G . .
H120 H 0.1333 0.2916 -0.0854 0.086 Uiso 1 1 calc R . .
C121 C 0.1308(4) 0.28401(12) -0.03085(14) 0.046(2) Uani 1 1 d G . .
N13 N 0.1314(3) 0.30074(14) 0.00175(11) 0.0444(17) Uani 1 1 d G . .
C122 C 0.1253(3) 0.24321(11) -0.03143(13) 0.043(2) Uani 1 1 d G . .
C123 C 0.0550(3) 0.22516(15) -0.05009(13) 0.049(2) Uani 1 1 d G . .
H123 H 0.0087 0.2388 -0.0631 0.059 Uiso 1 1 calc R . .
C124 C 0.0516(3) 0.18702(15) -0.05001(14) 0.057(2) Uani 1 1 d G . .
H124 H 0.0022 0.1744 -0.0618 0.068 Uiso 1 1 calc R . .
C125 C 0.1228(4) 0.16768(11) -0.03207(16) 0.061(2) Uani 1 1 d G . .
H125 H 0.1228 0.1417 -0.0317 0.073 Uiso 1 1 calc R . .
C126 C 0.1924(3) 0.18688(14) -0.01507(13) 0.049(2) Uani 1 1 d G . .
H126 H 0.2407 0.1739 -0.0028 0.059 Uiso 1 1 calc R . .
N14 N 0.1937(3) 0.22388(14) -0.01531(12) 0.0426(16) Uani 1 1 d G . .
C127 C 0.3425(3) 0.34341(15) 0.08264(14) 0.052(2) Uani 1 1 d G . .
H127 H 0.2853 0.3497 0.0724 0.063 Uiso 1 1 calc R . .
C128 C 0.3864(4) 0.36581(13) 0.11190(15) 0.070(3) Uani 1 1 d G . .
H128 H 0.3602 0.3868 0.1208 0.083 Uiso 1 1 calc R . .
C129 C 0.4724(4) 0.35454(16) 0.12684(13) 0.060(2) Uani 1 1 d G . .
H129 H 0.5051 0.3676 0.1465 0.072 Uiso 1 1 calc R . .
C130 C 0.5066(3) 0.32305(17) 0.11111(14) 0.063(3) Uani 1 1 d G . .
H130 H 0.5629 0.3150 0.1208 0.076 Uiso 1 1 calc R . .
C131 C 0.4602(3) 0.30363(13) 0.08186(14) 0.047(2) Uani 1 1 d G . .
N15 N 0.3780(3) 0.31486(13) 0.06968(11) 0.0407(16) Uani 1 1 d G . .
C132 C 0.4982(3) 0.27278(13) 0.06427(13) 0.047(2) Uani 1 1 d G . .
C133 C 0.5735(3) 0.27758(16) 0.05077(16) 0.066(3) Uani 1 1 d G . .
H133 H 0.6000 0.3010 0.0512 0.079 Uiso 1 1 calc R . .
C134 C 0.6117(3) 0.2466(2) 0.03595(15) 0.081(4) Uani 1 1 d G . .
H134 H 0.6650 0.2493 0.0268 0.098 Uiso 1 1 calc R . .
C135 C 0.5737(4) 0.21399(18) 0.03482(14) 0.072(3) Uani 1 1 d G . .
H135 H 0.5986 0.1935 0.0244 0.086 Uiso 1 1 calc R . .
C136 C 0.4971(4) 0.21041(13) 0.04916(14) 0.053(2) Uani 1 1 d G . .
H136 H 0.4699 0.1871 0.0483 0.064 Uiso 1 1 calc R . .
N16 N 0.4599(3) 0.23839(15) 0.06419(13) 0.0447(17) Uani 1 1 d G . .
O1 O -0.6780(4) -0.25061(17) -0.14027(16) 0.0616(17) Uani 1 1 d . . .
O2 O -0.8445(4) -0.22979(15) -0.17841(14) 0.0506(14) Uani 1 1 d . . .
O3 O -0.8318(4) -0.24341(16) -0.24895(17) 0.0597(16) Uani 1 1 d . . .
O4 O -0.6694(3) -0.24261(14) -0.21349(14) 0.0463(13) Uani 1 1 d . . .
O5 O -0.7898(4) 0.25307(18) -0.2660(2) 0.0740(19) Uani 1 1 d . . .
O6 O -0.6290(3) 0.24831(15) -0.22671(14) 0.0476(14) Uani 1 1 d . . .
O7 O -0.6464(5) 0.2533(2) -0.15690(19) 0.086(2) Uani 1 1 d . . .
O8 O -0.8081(3) 0.24083(14) -0.19034(15) 0.0487(14) Uani 1 1 d . . .
O9 O -0.4923(5) -0.0945(2) -0.0995(2) 0.098(3) Uani 1 1 d . . .
O10 O -0.6008(5) -0.0952(2) -0.0585(2) 0.094(2) Uani 1 1 d . . .
O11 O -0.6354(6) -0.0752(2) -0.1222(2) 0.105(3) Uani 1 1 d . . .
O12 O -0.9865(6) -0.0784(2) -0.1201(3) 0.112(3) Uani 1 1 d . . .
O13 O -1.1097(5) -0.0968(2) -0.16111(19) 0.086(2) Uani 1 1 d . . .
O14 O -1.0807(5) -0.1226(2) -0.1011(2) 0.099(3) Uani 1 1 d . . .
O15 O -0.7732(5) -0.08581(17) -0.3235(2) 0.087(2) Uani 1 1 d . . .
O16 O -0.9119(8) -0.1057(3) -0.3531(2) 0.141(4) Uani 1 1 d . . .
O17 O -0.8988(6) -0.0747(2) -0.2950(3) 0.117(3) Uani 1 1 d . . .
O18 O -0.4033(4) -0.1564(2) -0.30318(15) 0.073(2) Uani 1 1 d . . .
O19 O -0.3187(5) -0.1620(3) -0.24453(18) 0.133(4) Uani 1 1 d . . .
O20 O -0.4262(7) -0.1147(3) -0.2567(3) 0.134(3) Uiso 1 1 d . . .
O21 O -0.8852(5) 0.0861(2) -0.3138(3) 0.103(3) Uani 1 1 d . . .
O22 O -0.7381(5) 0.08140(19) -0.2950(2) 0.094(2) Uani 1 1 d . . .
O23 O -0.7808(6) 0.1009(2) -0.3550(2) 0.107(3) Uiso 1 1 d . . .
O24 O -0.3568(4) 0.16284(18) -0.31463(18) 0.0719(18) Uiso 1 1 d . A .
O25 O -0.2677(6) 0.1799(3) -0.2591(3) 0.049(4) Uiso 0.523(14) 1 d PD A 1
O26 O -0.3435(9) 0.1269(3) -0.2565(4) 0.068(5) Uiso 0.523(14) 1 d P A 1
O25' O -0.2914(9) 0.1498(4) -0.2517(4) 0.071(5) Uiso 0.477(14) 1 d PD A 2
O26' O -0.4110(14) 0.1204(5) -0.2810(6) 0.121(8) Uiso 0.477(14) 1 d PD A 2
O27 O -0.4796(6) 0.0915(2) -0.1258(2) 0.109(3) Uani 1 1 d . . .
O28 O -0.4753(7) 0.1156(3) -0.0636(3) 0.131(3) Uiso 1 1 d . . .
O29 O -0.5994(6) 0.0871(2) -0.0950(2) 0.108(3) Uani 1 1 d . . .
O30 O -0.9290(10) 0.0799(3) -0.1498(5) 0.217(7) Uani 1 1 d . . .
O31 O -1.0351(10) 0.1184(4) -0.1227(4) 0.182(5) Uiso 1 1 d . . .
O32 O -1.0623(15) 0.1015(5) -0.1747(5) 0.252(8) Uiso 1 1 d . . .
O33 O -0.7541(5) -0.01659(17) -0.17213(18) 0.0677(18) Uani 1 1 d . . .
O34 O -0.7287(5) -0.03659(18) -0.24179(17) 0.0740(19) Uani 1 1 d . . .
O35 O -0.6396(4) 0.04115(16) -0.17445(18) 0.0676(18) Uani 1 1 d . . .
O36 O -0.6153(4) 0.02010(18) -0.24519(18) 0.0698(18) Uani 1 1 d . . .
O37 O -0.1563(3) 0.21550(15) -0.07578(13) 0.0467(14) Uani 1 1 d . . .
O38 O -0.2207(3) 0.27555(15) -0.11610(13) 0.0456(14) Uani 1 1 d . . .
O39 O -0.2257(3) 0.24265(16) -0.01226(14) 0.0526(15) Uani 1 1 d . . .
O40 O -0.0948(4) 0.28334(16) -0.04321(14) 0.0527(15) Uani 1 1 d . . .
O41 O -0.3516(4) 0.23742(16) -0.09046(14) 0.0533(15) Uani 1 1 d . . .
O42 O -0.2912(3) 0.30054(16) -0.05024(13) 0.0503(15) Uani 1 1 d . . .
O43 O 0.1962(3) 0.21295(13) 0.06363(12) 0.0381(12) Uani 1 1 d . . .
O44 O 0.2567(3) 0.27343(15) 0.10490(13) 0.0423(13) Uani 1 1 d . . .
O45 O 0.3325(3) 0.29739(14) 0.04052(13) 0.0450(13) Uani 1 1 d . . .
O46 O 0.3908(3) 0.23398(15) 0.07972(13) 0.0471(14) Uani 1 1 d . . .
O47 O 0.1339(3) 0.28165(15) 0.03213(14) 0.0485(14) Uani 1 1 d . . .
O48 O 0.2646(3) 0.24187(15) 0.00109(13) 0.0451(13) Uani 1 1 d . . .
O49 O -0.7968(5) 0.03825(19) -0.2402(2) 0.087(2) Uani 1 1 d . . .
O50 O -0.5687(5) -0.03493(17) -0.17598(19) 0.086(2) Uani 1 1 d . . .
O51 O -0.6077(11) 0.0511(4) -0.3258(5) 0.101(5) Uiso 0.50 1 d P . .
O52 O -0.3241(6) 0.3497(3) 0.0064(2) 0.113(3) Uani 1 1 d . . .
O53 O -0.6540(9) 0.0111(3) -0.1065(3) 0.056(5) Uiso 0.57(2) 1 d P B 1
O53' O -0.7107(12) 0.0214(4) -0.1050(4) 0.062(7) Uiso 0.43(2) 1 d P B 2
O54 O -0.6636(6) -0.0270(2) -0.0475(2) 0.104(3) Uani 1 1 d . . .
O55 O -0.8785(7) -0.1003(3) -0.4203(3) 0.148(4) Uani 1 1 d . . .
O56 O 0.3546(7) 0.3480(3) -0.0146(3) 0.157(5) Uani 1 1 d . . .
O57 O -0.8684(6) 0.0467(3) -0.0769(2) 0.116(3) Uani 1 1 d . . .
O58 O -0.4266(6) -0.0781(3) -0.1892(3) 0.141(4) Uani 1 1 d . . .
O59 O -0.8900(8) 0.0013(3) -0.2944(3) 0.153(4) Uiso 1 1 d . . .
O60 O -0.8018(6) -0.0632(3) -0.1012(3) 0.151(4) Uani 1 1 d . . .
O61 O -0.5337(10) -0.0615(5) -0.2992(4) 0.098(5) Uani 0.50 1 d P . .
O62 O -0.8616(8) 0.1072(3) -0.4263(3) 0.163(4) Uiso 1 1 d . . .
O63 O -1.0938(12) 0.1110(5) -0.0599(4) 0.111(6) Uani 0.50 1 d P . .
O64 O -0.7976(9) -0.2991(3) -0.1230(3) 0.170(4) Uiso 1 1 d . . .
O66 O -0.2812(10) 0.3563(5) 0.0807(4) 0.093(5) Uani 0.50 1 d P . .
O67 O -0.7615(12) -0.1005(6) -0.0268(4) 0.136(8) Uani 0.50 1 d P . .
O68 O -1.1312(10) 0.1850(4) -0.3045(4) 0.049(6) Uiso 0.346(15) 1 d P C 1
O68' O -1.0928(19) 0.1636(8) -0.3189(8) 0.031(11) Uiso 0.154(15) 1 d P C 2
O69 O -0.1874(12) 0.0867(5) -0.2478(6) 0.130(7) Uani 0.50 1 d P . .
O70 O -1.1532(15) -0.1000(5) -0.0423(4) 0.132(7) Uani 0.50 1 d P . .
O71 O -1.0026(18) -0.0569(8) -0.4616(11) 0.214(19) Uani 0.40 1 d P . .
O72 O -0.7384(13) 0.0962(5) -0.0535(6) 0.144(8) Uani 0.50 1 d P . .
O73 O -0.9613(13) 0.0766(6) -0.0151(4) 0.124(7) Uani 0.50 1 d P . .
O74 O 0.5073(11) 0.3688(6) 0.0283(5) 0.121(6) Uani 0.50 1 d P . .
O76 O -0.9659(12) 0.0722(5) -0.2419(6) 0.133(8) Uani 0.50 1 d P . .
O77 O -0.3292(12) 0.3952(5) 0.1341(4) 0.110(6) Uani 0.50 1 d P . .
O78 O 0.3310(13) 0.3666(6) -0.0853(4) 0.121(6) Uani 0.50 1 d P . .
O79 O -0.9219(14) -0.0734(5) -0.0396(5) 0.126(6) Uani 0.50 1 d P . .
O80 O -1.2604(11) -0.0540(4) -0.1554(9) 0.186(13) Uani 0.50 1 d P . .
O81 O 0.5413(18) 0.4273(7) 0.0751(7) 0.141(9) Uiso 0.40 1 d P . .
O82 O -0.3613(18) -0.1048(7) -0.3564(7) 0.138(9) Uiso 0.40 1 d P . .
O83 O -1.0266(15) -0.0065(5) -0.0993(6) 0.141(7) Uiso 0.50 1 d P . .
O84 O -0.1829(11) -0.1819(5) -0.2854(5) 0.103(5) Uiso 0.50 1 d P . .
O85 O -0.6623(14) 0.1247(6) 0.0187(6) 0.136(7) Uiso 0.50 1 d P . .
O86 O -0.7410(16) 0.3095(6) -0.1330(6) 0.123(8) Uiso 0.40 1 d P . .
O87 O -0.4683(8) 0.0130(3) -0.1284(3) 0.058(3) Uiso 0.50 1 d P . .
O88 O -0.6756(15) -0.1405(6) 0.0218(6) 0.073(9) Uiso 0.299(16) 1 d P D 1
O88' O -0.7100(18) -0.1184(7) 0.0417(7) 0.049(11) Uiso 0.201(16) 1 d P D 2
O89 O -0.182(2) 0.0141(10) -0.2454(10) 0.115(11) Uiso 0.25 1 d P . .
O90 O -0.8115(14) 0.0157(6) -0.3580(6) 0.132(6) Uiso 0.50 1 d P . .
O91 O -0.463(2) -0.0807(9) -0.4176(9) 0.170(11) Uiso 0.40 1 d P . .
O92 O 0.3842(16) 0.4581(7) 0.0971(7) 0.162(8) Uiso 0.50 1 d P . .
O93 O -1.2124(19) -0.0880(7) -0.2322(8) 0.069(11) Uiso 0.230(16) 1 d P E 1
O93' O -0.1091(18) -0.1077(7) -0.2698(7) 0.086(11) Uiso 0.270(16) 1 d P E 2
O94 O -0.458(2) -0.0242(9) -0.0619(9) 0.135(11) Uiso 0.30 1 d P . .
O95 O -0.4972(14) 0.1358(7) 0.0025(6) 0.112(7) Uiso 0.40 1 d P . .
O96 O -0.7617(15) -0.0541(6) -0.4394(6) 0.111(7) Uiso 0.40 1 d P . .
O97 O -1.0770(19) 0.1134(8) -0.2967(8) 0.152(10) Uiso 0.40 1 d P . .
O98 O -1.193(3) -0.0690(12) -0.4031(12) 0.146(15) Uiso 0.25 1 d P . .
O99 O -1.152(2) 0.0421(8) -0.1475(8) 0.113(9) Uiso 0.30 1 d P . .
O100 O 0.3664(18) 0.5317(7) 0.1144(7) 0.099(8) Uiso 0.30 1 d P . .
O101 O -1.327(3) -0.0639(13) -0.0661(13) 0.125(15) Uiso 0.20 1 d P . .
O102 O -1.042(2) 0.1086(8) -0.3629(8) 0.119(10) Uiso 0.30 1 d P . .
O103 O -0.621(3) -0.0805(11) -0.4697(11) 0.101(12) Uiso 0.20 1 d P . .
O104 O -1.280(4) 0.0597(14) -0.0919(15) 0.141(18) Uiso 0.20 1 d P . .

loop_
_atom_site_aniso_label
_atom_site_aniso_U_11
_atom_site_aniso_U_22
_atom_site_aniso_U_33
_atom_site_aniso_U_23
_atom_site_aniso_U_13
_atom_site_aniso_U_12
Cu1 0.0353(6) 0.0662(7) 0.0237(5) -0.0021(4) 0.0009(4) 0.0026(5)
Cu2 0.0306(5) 0.0559(6) 0.0233(5) 0.0022(4) 0.0024(4) -0.0031(4)
Cu3 0.0587(7) 0.0412(6) 0.0515(7) 0.0053(5) 0.0114(5) 0.0019(5)
Na 0.126(4) 0.077(3) 0.046(2) 0.0144(19) 0.000(2) -0.044(2)
S1 0.0675(18) 0.0775(19) 0.0776(19) -0.0209(16) 0.0030(15) 0.0167(15)
S2 0.080(2) 0.0583(16) 0.0672(17) 0.0204(13) 0.0112(15) 0.0006(14)
S3 0.0718(18) 0.0854(19) 0.0479(15) -0.0078(13) 0.0182(13) -0.0324(14)
S4 0.087(2) 0.0718(18) 0.0754(19) -0.0104(15) 0.0245(16) -0.0147(15)
S5 0.114(3) 0.071(2) 0.179(4) 0.035(2) 0.057(3) -0.005(2)
S6 0.0712(18) 0.0501(14) 0.0581(15) -0.0032(11) 0.0060(13) -0.0089(12)
S7 0.118(3) 0.123(3) 0.0613(18) 0.0311(17) 0.0453(18) 0.074(2)
S8 0.088(2) 0.0693(18) 0.0526(16) 0.0042(13) -0.0071(15) 0.0026(15)
C1 0.025(4) 0.067(6) 0.029(4) 0.010(4) -0.005(3) 0.009(4)
C2 0.041(5) 0.061(6) 0.034(4) 0.006(4) 0.011(4) -0.002(4)
C3 0.051(6) 0.063(6) 0.043(5) 0.004(4) 0.003(4) 0.005(4)
C4 0.064(6) 0.059(6) 0.030(4) 0.013(4) 0.004(4) 0.019(5)
C5 0.047(5) 0.062(6) 0.015(4) 0.015(4) -0.008(3) 0.002(4)
C6 0.056(6) 0.046(5) 0.027(4) 0.003(4) 0.011(4) -0.001(4)
C7 0.035(5) 0.058(5) 0.037(5) -0.003(4) 0.012(4) -0.011(4)
C8 0.038(5) 0.068(6) 0.043(5) -0.004(4) 0.015(4) 0.003(4)
C9 0.038(5) 0.076(6) 0.046(5) -0.004(5) 0.013(4) -0.002(4)
C10 0.027(4) 0.049(5) 0.056(5) 0.008(4) 0.000(4) 0.000(4)
C11 0.029(4) 0.048(5) 0.046(5) -0.002(4) 0.014(4) -0.008(4)
C12 0.032(4) 0.047(5) 0.040(5) -0.003(4) 0.016(4) -0.001(4)
C13 0.036(5) 0.063(6) 0.027(4) 0.001(4) -0.006(4) -0.008(4)
C14 0.036(5) 0.039(5) 0.033(4) -0.008(3) -0.003(4) 0.002(3)
C15 0.065(6) 0.054(5) 0.030(4) -0.007(4) -0.004(4) 0.002(5)
C16 0.038(5) 0.046(5) 0.027(4) 0.006(3) 0.001(3) -0.002(4)
C17 0.039(5) 0.050(5) 0.032(4) -0.016(4) 0.000(4) -0.011(4)
C18 0.032(4) 0.041(5) 0.020(4) 0.002(3) -0.004(3) 0.001(3)
C19 0.036(5) 0.063(5) 0.028(4) -0.011(4) 0.007(4) -0.003(4)
C20 0.038(5) 0.058(5) 0.036(5) -0.009(4) 0.010(4) -0.002(4)
C21 0.032(5) 0.057(5) 0.040(5) -0.011(4) 0.010(4) -0.001(4)
C22 0.038(5) 0.076(6) 0.023(4) -0.007(4) -0.008(4) 0.017(4)
C23 0.035(4) 0.052(5) 0.028(4) -0.010(4) 0.007(3) 0.009(4)
C24 0.038(5) 0.052(5) 0.023(4) 0.003(3) 0.005(3) 0.003(4)
C25 0.044(5) 0.051(5) 0.028(4) 0.004(4) 0.000(4) 0.007(4)
C26 0.043(5) 0.060(5) 0.031(4) 0.009(4) 0.004(4) 0.004(4)
C27 0.029(4) 0.070(6) 0.021(4) -0.011(4) 0.001(3) -0.003(4)
C28 0.030(4) 0.059(5) 0.039(5) -0.006(4) -0.004(4) -0.007(4)
C29 0.037(5) 0.044(5) 0.022(4) 0.000(3) -0.004(3) -0.001(3)
C30 0.037(5) 0.044(5) 0.038(5) -0.009(4) -0.014(4) 0.002(4)
C31 0.029(4) 0.059(5) 0.032(4) -0.006(4) -0.008(3) 0.007(4)
C32 0.029(4) 0.062(6) 0.033(4) 0.007(4) -0.002(3) -0.001(4)
C33 0.044(5) 0.047(5) 0.032(4) 0.008(4) 0.000(4) 0.002(4)
C34 0.048(5) 0.049(5) 0.029(4) 0.006(4) -0.001(4) 0.005(4)
C35 0.056(6) 0.061(6) 0.027(4) 0.001(4) 0.013(4) -0.005(4)
C36 0.038(5) 0.076(6) 0.030(5) 0.014(4) 0.001(4) 0.008(4)
C37 0.030(4) 0.049(5) 0.043(5) 0.006(4) -0.001(4) 0.002(4)
C38 0.030(4) 0.051(5) 0.031(4) 0.006(4) 0.000(3) 0.001(3)
C39 0.023(4) 0.044(5) 0.045(5) 0.005(4) 0.006(4) -0.010(3)
C40 0.032(4) 0.040(4) 0.027(4) 0.001(3) 0.002(3) -0.003(3)
C41 0.050(6) 0.088(7) 0.020(4) -0.001(4) 0.000(4) 0.003(5)
C42 0.064(6) 0.072(6) 0.021(4) -0.009(4) -0.001(4) -0.011(5)
C43 0.073(7) 0.088(7) 0.033(5) 0.016(5) -0.004(5) 0.000(6)
C44 0.044(6) 0.076(7) 0.032(5) 0.004(4) 0.000(4) 0.011(5)
C45 0.038(5) 0.093(7) 0.024(4) 0.003(4) 0.001(4) -0.001(5)
C46 0.062(6) 0.068(6) 0.023(4) 0.009(4) 0.002(4) 0.010(5)
C47 0.047(5) 0.058(5) 0.038(5) 0.007(4) 0.015(4) 0.010(4)
C48 0.058(6) 0.090(8) 0.068(7) 0.039(6) 0.039(6) 0.025(5)
C49 0.054(6) 0.067(7) 0.081(7) -0.003(6) 0.024(6) 0.005(5)
C50 0.037(5) 0.057(6) 0.078(7) -0.006(5) 0.027(5) 0.006(4)
C51 0.041(5) 0.044(5) 0.057(6) -0.001(4) 0.013(4) 0.007(4)
C52 0.033(5) 0.052(5) 0.047(5) 0.000(4) 0.017(4) 0.006(4)
C53 0.042(5) 0.069(6) 0.030(4) 0.007(4) -0.001(4) 0.002(4)
C54 0.079(7) 0.100(8) 0.031(5) 0.015(5) 0.024(5) 0.017(6)
C55 0.033(5) 0.075(6) 0.052(5) 0.001(5) 0.002(4) -0.004(4)
C56 0.042(5) 0.045(5) 0.033(4) -0.005(4) 0.003(4) -0.006(4)
C57 0.089(9) 0.072(8) 0.117(10) 0.022(7) 0.050(8) 0.011(6)
C58 0.113(13) 0.061(9) 0.205(17) 0.007(9) 0.051(12) 0.022(8)
C59 0.044(7) 0.087(9) 0.187(14) 0.021(9) 0.011(8) 0.004(6)
C60 0.056(7) 0.072(7) 0.120(10) 0.001(6) 0.010(7) -0.014(6)
C61 0.061(7) 0.058(6) 0.073(7) 0.010(5) -0.012(5) 0.003(5)
N1 0.059(5) 0.039(4) 0.082(6) 0.012(4) 0.026(5) 0.005(4)
C62 0.047(6) 0.076(7) 0.061(6) -0.006(5) 0.006(5) -0.011(5)
C63 0.063(6) 0.043(5) 0.049(5) 0.019(4) 0.006(4) -0.016(4)
C64 0.050(5) 0.051(5) 0.038(5) 0.002(4) -0.006(4) 0.003(4)
C65 0.069(6) 0.036(5) 0.051(5) -0.010(4) 0.007(5) 0.007(4)
C66 0.068(7) 0.056(6) 0.053(6) -0.013(5) 0.022(5) 0.003(5)
N2 0.076(6) 0.064(5) 0.059(5) 0.012(4) 0.007(4) -0.010(4)
C67 0.082(8) 0.062(7) 0.083(7) -0.010(6) 0.034(6) 0.001(6)
C68 0.081(7) 0.052(6) 0.051(6) -0.007(5) 0.000(5) 0.024(5)
C69 0.083(8) 0.038(5) 0.049(6) 0.008(4) -0.005(5) 0.016(5)
C70 0.054(6) 0.059(6) 0.042(5) 0.010(4) 0.002(4) -0.005(5)
C71 0.059(6) 0.060(6) 0.069(6) 0.009(5) 0.013(5) -0.021(5)
N3 0.065(5) 0.049(5) 0.055(5) 0.002(4) 0.004(4) -0.007(4)
C72 0.062(7) 0.054(6) 0.094(8) 0.005(6) 0.021(6) -0.014(5)
C73 0.064(8) 0.085(8) 0.122(10) 0.013(7) 0.024(7) 0.000(7)
C74 0.065(9) 0.173(16) 0.144(13) 0.046(12) -0.001(9) -0.005(10)
C75 0.118(14) 0.124(12) 0.164(15) 0.001(11) 0.055(12) 0.025(11)
C76 0.058(7) 0.082(8) 0.105(9) -0.003(6) 0.036(7) 0.009(6)
N4 0.038(5) 0.065(5) 0.088(6) 0.001(4) 0.005(4) 0.011(4)
C77 0.036(5) 0.083(7) 0.080(7) 0.016(6) -0.006(5) -0.010(5)
C78 0.094(8) 0.063(7) 0.052(6) -0.009(5) -0.026(6) -0.001(5)
C79 0.074(7) 0.061(7) 0.065(7) -0.026(5) -0.022(6) 0.026(5)
C80 0.051(6) 0.086(7) 0.038(5) -0.002(5) -0.006(4) 0.020(5)
C81 0.035(5) 0.054(5) 0.039(5) -0.005(4) 0.000(4) 0.014(4)
N5 0.057(5) 0.069(5) 0.025(4) 0.002(3) -0.004(3) 0.015(4)
C82 0.045(5) 0.059(5) 0.023(4) 0.006(4) 0.005(4) 0.018(4)
C83 0.060(6) 0.066(6) 0.039(5) 0.004(4) 0.022(4) 0.025(5)
C84 0.054(6) 0.072(6) 0.039(5) 0.009(4) 0.013(4) 0.024(5)
C85 0.039(5) 0.091(7) 0.028(4) 0.010(4) -0.004(4) 0.000(5)
C86 0.058(6) 0.073(7) 0.029(5) 0.013(4) -0.002(4) -0.002(5)
N6 0.043(4) 0.057(5) 0.024(3) 0.002(3) 0.000(3) 0.018(3)
C87 0.055(6) 0.074(7) 0.027(4) 0.007(4) -0.001(4) -0.019(5)
C88 0.067(7) 0.093(8) 0.038(5) 0.006(5) 0.003(5) 0.003(6)
C89 0.046(6) 0.108(9) 0.036(5) 0.022(5) 0.009(4) 0.009(5)
C90 0.037(5) 0.072(6) 0.041(5) 0.016(4) 0.001(4) -0.008(4)
C91 0.024(4) 0.091(7) 0.025(4) 0.013(4) 0.004(3) 0.002(4)
N7 0.030(4) 0.068(5) 0.028(4) 0.002(3) 0.003(3) -0.004(3)
C92 0.037(5) 0.075(6) 0.028(4) -0.003(4) -0.001(4) -0.003(4)
C93 0.085(8) 0.088(8) 0.026(5) 0.000(5) -0.008(5) -0.015(6)
C94 0.084(9) 0.152(12) 0.050(7) -0.039(8) -0.017(6) 0.020(8)
C95 0.087(8) 0.073(7) 0.069(7) -0.013(6) -0.025(6) -0.011(6)
C96 0.059(6) 0.078(7) 0.060(6) 0.001(6) 0.003(5) 0.013(5)
N8 0.045(4) 0.065(5) 0.027(4) 0.002(3) 0.000(3) -0.006(3)
C97 0.080(7) 0.078(7) 0.019(4) 0.011(4) -0.016(5) -0.014(5)
C98 0.075(8) 0.112(10) 0.041(6) 0.019(6) 0.011(5) -0.034(7)
C99 0.054(7) 0.164(13) 0.039(6) -0.016(7) 0.007(5) -0.025(8)
C100 0.042(6) 0.140(10) 0.051(6) 0.005(6) 0.014(5) -0.022(6)
C101 0.034(5) 0.073(6) 0.028(4) 0.011(4) 0.002(4) -0.006(4)
N9 0.046(5) 0.090(6) 0.022(4) 0.003(4) 0.001(3) -0.011(4)
C102 0.034(5) 0.067(6) 0.034(5) 0.000(4) -0.001(4) 0.010(4)
C103 0.042(5) 0.107(8) 0.040(5) -0.014(5) -0.001(4) 0.021(5)
C104 0.067(7) 0.066(6) 0.038(5) 0.000(4) 0.013(5) 0.008(5)
C105 0.055(6) 0.079(7) 0.042(5) 0.003(5) 0.017(5) 0.012(5)
C106 0.059(6) 0.063(6) 0.042(5) -0.008(4) 0.020(5) -0.009(5)
N10 0.032(4) 0.070(5) 0.029(4) -0.001(3) 0.007(3) 0.008(3)
C107 0.043(5) 0.050(5) 0.031(4) 0.001(4) 0.001(4) -0.003(4)
C108 0.057(6) 0.049(5) 0.035(5) -0.003(4) 0.009(4) -0.002(4)
C109 0.032(5) 0.078(7) 0.043(5) -0.008(4) 0.004(4) -0.005(4)
C110 0.043(5) 0.062(6) 0.039(5) -0.001(4) 0.006(4) -0.010(4)
C111 0.036(5) 0.063(5) 0.013(3) -0.003(3) -0.003(3) -0.022(4)
N11 0.042(4) 0.047(4) 0.015(3) -0.007(3) 0.001(3) -0.002(3)
C112 0.030(4) 0.045(5) 0.025(4) 0.000(3) 0.005(3) -0.003(3)
C113 0.052(6) 0.066(6) 0.033(5) 0.008(4) -0.002(4) -0.020(5)
C114 0.043(5) 0.040(5) 0.050(5) 0.011(4) -0.006(4) 0.004(4)
C115 0.029(5) 0.061(6) 0.061(6) 0.001(5) -0.002(4) -0.005(4)
C116 0.039(5) 0.054(5) 0.036(5) -0.007(4) 0.000(4) -0.005(4)
N12 0.029(4) 0.051(4) 0.044(4) 0.003(3) 0.003(3) -0.010(3)
C117 0.051(6) 0.075(7) 0.041(5) 0.001(5) 0.000(4) -0.001(5)
C118 0.081(8) 0.068(7) 0.070(7) 0.019(6) -0.013(6) -0.008(5)
C119 0.115(10) 0.101(9) 0.036(6) 0.014(6) -0.009(6) -0.014(7)
C120 0.088(8) 0.078(7) 0.044(6) 0.013(5) -0.005(5) -0.008(6)
C121 0.029(4) 0.072(6) 0.034(5) -0.003(4) -0.004(4) -0.006(4)
N13 0.026(4) 0.074(5) 0.033(4) 0.011(4) 0.001(3) -0.002(3)
C122 0.026(4) 0.084(6) 0.020(4) 0.000(4) 0.005(3) -0.005(4)
C123 0.044(5) 0.075(6) 0.027(4) -0.007(4) 0.003(4) 0.001(4)
C124 0.054(6) 0.077(7) 0.040(5) -0.010(5) 0.008(4) -0.016(5)
C125 0.065(7) 0.077(7) 0.041(5) -0.005(5) 0.007(5) 0.009(5)
C126 0.039(5) 0.069(6) 0.039(5) -0.011(4) 0.006(4) 0.006(4)
N14 0.040(4) 0.067(5) 0.021(3) 0.001(3) 0.003(3) 0.000(3)
C127 0.050(6) 0.064(6) 0.042(5) 0.015(4) 0.005(4) -0.014(5)
C128 0.095(9) 0.071(7) 0.046(6) 0.017(5) 0.023(6) -0.003(6)
C129 0.066(7) 0.074(7) 0.038(5) -0.003(5) 0.002(5) -0.020(5)
C130 0.049(6) 0.106(8) 0.030(5) 0.020(5) -0.006(4) -0.026(5)
C131 0.038(5) 0.067(6) 0.035(5) 0.021(4) 0.004(4) -0.008(4)
N15 0.039(4) 0.051(4) 0.033(4) 0.001(3) 0.009(3) -0.006(3)
C132 0.045(5) 0.078(6) 0.020(4) 0.012(4) 0.010(4) 0.010(5)
C133 0.042(6) 0.113(8) 0.044(5) 0.003(5) 0.009(4) 0.001(5)
C134 0.040(6) 0.166(12) 0.038(5) 0.009(7) 0.006(4) 0.028(7)
C135 0.065(7) 0.118(9) 0.025(5) -0.002(5) -0.016(5) 0.018(6)
C136 0.052(6) 0.082(7) 0.023(4) -0.007(4) -0.004(4) 0.022(5)
N16 0.033(4) 0.072(5) 0.027(4) 0.008(3) -0.003(3) 0.001(4)
O1 0.069(4) 0.069(4) 0.050(4) -0.016(3) 0.020(3) -0.007(3)
O2 0.051(4) 0.061(4) 0.040(3) 0.002(3) 0.006(3) 0.007(3)
O3 0.056(4) 0.061(4) 0.065(4) 0.020(3) 0.019(3) 0.009(3)
O4 0.041(3) 0.057(3) 0.041(3) -0.001(3) 0.008(3) -0.006(3)
O5 0.056(4) 0.075(5) 0.094(5) -0.032(4) 0.023(4) -0.008(3)
O6 0.042(3) 0.065(4) 0.037(3) 0.007(3) 0.008(3) 0.004(3)
O7 0.082(5) 0.112(6) 0.074(5) 0.049(4) 0.043(4) 0.048(4)
O8 0.045(3) 0.047(3) 0.055(4) 0.006(3) 0.011(3) -0.002(3)
O9 0.070(5) 0.094(6) 0.127(7) -0.035(5) 0.005(5) -0.014(4)
O10 0.100(6) 0.099(6) 0.085(5) -0.016(4) 0.023(5) -0.007(5)
O11 0.102(6) 0.086(6) 0.127(7) 0.038(5) 0.015(5) 0.010(5)
O12 0.106(7) 0.076(5) 0.140(7) -0.029(5) -0.029(6) 0.035(5)
O13 0.104(6) 0.087(5) 0.066(5) 0.005(4) 0.009(4) 0.039(4)
O14 0.113(7) 0.125(6) 0.072(5) 0.004(5) 0.052(5) 0.037(5)
O15 0.111(6) 0.053(4) 0.104(6) 0.016(4) 0.044(5) -0.002(4)
O16 0.185(10) 0.130(8) 0.087(6) 0.037(5) -0.053(7) -0.038(7)
O17 0.148(8) 0.069(5) 0.151(8) 0.033(5) 0.077(7) 0.032(5)
O18 0.056(4) 0.129(6) 0.035(3) 0.005(3) 0.008(3) -0.033(4)
O19 0.072(5) 0.275(12) 0.045(4) 0.038(6) -0.018(4) -0.099(7)
O21 0.101(6) 0.065(5) 0.149(8) -0.016(5) 0.042(6) -0.025(4)
O22 0.094(6) 0.064(5) 0.121(7) -0.003(4) 0.011(5) -0.001(4)
O27 0.157(9) 0.075(5) 0.103(6) 0.012(5) 0.043(6) 0.042(5)
O29 0.138(8) 0.092(6) 0.102(6) 0.018(5) 0.044(6) 0.002(6)
O30 0.197(13) 0.076(7) 0.41(2) 0.036(10) 0.137(14) -0.001(8)
O33 0.068(5) 0.061(4) 0.075(5) 0.004(3) 0.014(4) -0.002(3)
O34 0.088(5) 0.071(5) 0.064(4) 0.020(3) 0.013(4) -0.001(4)
O35 0.082(5) 0.039(4) 0.078(5) 0.012(3) 0.001(4) -0.009(3)
O36 0.068(5) 0.071(4) 0.072(4) -0.009(3) 0.017(4) 0.002(3)
O37 0.041(3) 0.070(4) 0.027(3) -0.009(3) -0.003(2) 0.004(3)
O38 0.038(3) 0.067(4) 0.032(3) 0.000(3) 0.003(2) 0.015(3)
O39 0.032(3) 0.089(4) 0.037(3) 0.002(3) 0.005(3) 0.000(3)
O40 0.047(4) 0.080(4) 0.032(3) -0.001(3) 0.008(3) 0.009(3)
O41 0.053(4) 0.077(4) 0.026(3) -0.003(3) -0.007(3) -0.004(3)
O42 0.039(3) 0.085(4) 0.024(3) 0.000(3) -0.003(2) 0.009(3)
O43 0.043(3) 0.050(3) 0.019(3) 0.004(2) -0.004(2) -0.001(2)
O44 0.030(3) 0.068(4) 0.030(3) 0.003(2) 0.006(2) -0.008(2)
O45 0.044(3) 0.060(4) 0.029(3) 0.002(3) -0.002(2) -0.008(3)
O46 0.038(3) 0.076(4) 0.026(3) 0.003(3) 0.003(2) 0.005(3)
O47 0.038(3) 0.073(4) 0.036(3) 0.007(3) 0.009(3) -0.003(3)
O48 0.022(3) 0.080(4) 0.031(3) 0.001(3) -0.002(2) -0.007(3)
O49 0.090(6) 0.082(5) 0.084(5) 0.013(4) -0.007(4) 0.009(4)
O50 0.124(7) 0.054(4) 0.080(5) 0.002(4) 0.013(4) 0.015(4)
O52 0.105(7) 0.143(8) 0.091(6) -0.031(5) 0.009(5) 0.000(5)
O54 0.158(8) 0.074(5) 0.077(5) -0.006(4) 0.009(5) 0.019(5)
O55 0.134(9) 0.161(9) 0.136(8) -0.065(7) -0.024(7) 0.031(7)
O56 0.140(9) 0.173(10) 0.157(9) 0.117(8) 0.021(7) 0.021(7)
O57 0.107(7) 0.153(8) 0.093(6) 0.000(6) 0.029(5) -0.017(6)
O58 0.106(7) 0.162(9) 0.151(9) -0.056(7) -0.001(6) 0.057(7)
O60 0.089(7) 0.218(12) 0.144(9) 0.011(8) 0.013(6) -0.001(7)
O61 0.079(11) 0.140(14) 0.078(10) -0.052(9) 0.027(8) 0.013(9)
O63 0.138(16) 0.133(14) 0.061(9) 0.017(9) 0.015(10) 0.023(12)
O66 0.084(11) 0.137(13) 0.057(9) -0.037(9) 0.009(8) 0.003(9)
O67 0.123(15) 0.24(2) 0.046(9) 0.054(11) 0.008(9) -0.054(15)
O69 0.120(15) 0.105(13) 0.168(18) 0.029(12) 0.032(13) 0.077(11)
O70 0.20(2) 0.146(16) 0.060(10) -0.016(10) 0.050(12) -0.006(14)
O71 0.13(2) 0.16(2) 0.31(4) 0.13(3) -0.14(3) -0.040(18)
O72 0.140(17) 0.116(14) 0.21(2) -0.029(14) 0.124(17) -0.042(12)
O73 0.131(16) 0.173(18) 0.071(11) -0.032(11) 0.024(11) -0.045(13)
O74 0.079(12) 0.191(19) 0.092(12) 0.052(12) 0.012(9) 0.005(12)
O76 0.127(16) 0.098(12) 0.20(2) 0.034(12) 0.121(15) 0.015(11)
O77 0.134(15) 0.122(13) 0.073(10) 0.019(9) 0.006(10) -0.064(11)
O78 0.141(17) 0.166(17) 0.060(10) 0.004(10) 0.028(10) -0.002(13)
O79 0.145(17) 0.112(14) 0.113(14) 0.026(11) -0.004(12) 0.008(12)
O80 0.069(12) 0.045(10) 0.42(4) 0.003(15) -0.039(17) 0.003(8)

loop_
_atom_type_symbol
_atom_type_description
_atom_type_scat_dispersion_real
_atom_type_scat_dispersion_imag
_atom_type_scat_source
C C 0.0033 0.0016 'International Tables Vol C Tables 4.2.6.8 and 6.1.1.4'
H H 0.0000 0.0000 'International Tables Vol C Tables 4.2.6.8 and 6.1.1.4'
N N 0.0061 0.0033 'International Tables Vol C Tables 4.2.6.8 and 6.1.1.4'
O O 0.0106 0.0060 'International Tables Vol C Tables 4.2.6.8 and 6.1.1.4'
Na Na 0.0362 0.0249 'International Tables Vol C Tables 4.2.6.8 and 6.1.1.4'
S S 0.1246 0.1234 'International Tables Vol C Tables 4.2.6.8 and 6.1.1.4'
Cu Cu 0.3201 1.2651 'International Tables Vol C Tables 4.2.6.8 and 6.1.1.4'

loop_
_geom_angle_atom_site_label_1
_geom_angle_atom_site_label_2
_geom_angle_atom_site_label_3
_geom_angle
_geom_angle_site_symmetry_1
_geom_angle_site_symmetry_3
_geom_angle_publ_flag
O42 Cu1 O37 177.0(2) . . ?
O42 Cu1 O39 84.1(2) . . ?
O37 Cu1 O39 93.2(2) . . ?
O42 Cu1 O38 95.3(2) . . ?
O37 Cu1 O38 87.4(2) . . ?
O39 Cu1 O38 177.6(2) . . ?
O42 Cu1 O41 84.8(2) . . ?
O37 Cu1 O41 96.9(2) . . ?
O39 Cu1 O41 100.8(2) . . ?
O38 Cu1 O41 81.4(2) . . ?
O42 Cu1 O40 94.4(2) . . ?
O37 Cu1 O40 84.3(2) . . ?
O39 Cu1 O40 85.2(2) . . ?
O38 Cu1 O40 92.5(2) . . ?
O41 Cu1 O40 173.7(2) . . ?
O43 Cu2 O45 176.4(2) . . ?
O43 Cu2 O48 93.4(2) . . ?
O45 Cu2 O48 83.1(2) . . ?
O43 Cu2 O44 88.7(2) . . ?
O45 Cu2 O44 94.9(2) . . ?
O48 Cu2 O44 175.2(2) . . ?
O43 Cu2 O46 96.3(2) . . ?
O45 Cu2 O46 83.7(2) . . ?
O48 Cu2 O46 101.1(2) . . ?
O44 Cu2 O46 82.96(19) . . ?
O43 Cu2 O47 85.3(2) . . ?
O45 Cu2 O47 95.2(2) . . ?
O48 Cu2 O47 84.5(2) . . ?
O44 Cu2 O47 91.4(2) . . ?
O46 Cu2 O47 174.1(2) . . ?
O34 Cu3 O35 178.2(3) . . ?
O34 Cu3 O36 89.8(3) . . ?
O35 Cu3 O36 91.3(3) . . ?
O34 Cu3 O33 88.7(3) . . ?
O35 Cu3 O33 90.2(3) . . ?
O36 Cu3 O33 177.9(3) . . ?
O34 Cu3 O49 84.6(3) . . ?
O35 Cu3 O49 94.1(3) . . ?
O36 Cu3 O49 85.1(3) . . ?
O33 Cu3 O49 93.4(3) . . ?
O34 Cu3 O50 94.9(3) . . ?
O35 Cu3 O50 86.3(3) . . ?
O36 Cu3 O50 95.5(3) . . ?
O33 Cu3 O50 86.0(3) . . ?
O49 Cu3 O50 179.2(3) . . ?
O90 Na O15 91.1(5) . . ?
O90 Na O61 151.7(5) . . ?
O15 Na O61 86.9(4) . . ?
O90 Na O34 114.7(5) . . ?
O15 Na O34 76.8(2) . . ?
O61 Na O34 92.3(4) . . ?
O90 Na O36 115.5(5) . . ?
O15 Na O36 132.8(2) . . ?
O61 Na O36 85.6(3) . . ?
O34 Na O36 57.0(2) . . ?
O90 Na O51 75.9(6) . . ?
O15 Na O51 161.4(4) . . ?
O61 Na O51 98.2(5) . . ?
O34 Na O51 120.5(4) . . ?
O36 Na O51 65.7(4) . . ?
O90 Na O100 77.0(7) . 4_465 ?
O15 Na O100 86.1(6) . 4_465 ?
O61 Na O100 74.6(6) . 4_465 ?
O34 Na O100 159.1(6) . 4_465 ?
O36 Na O100 135.7(6) . 4_465 ?
O51 Na O100 78.2(6) . 4_465 ?
O12 S1 O13 114.3(5) . . ?
O12 S1 O14 110.8(6) . . ?
O13 S1 O14 110.2(5) . . ?
O12 S1 C9 106.9(4) . . ?
O13 S1 C9 107.9(4) . . ?
O14 S1 C9 106.4(4) . . ?
O15 S2 O17 115.6(5) . . ?
O15 S2 O16 111.0(6) . . ?
O17 S2 O16 110.1(7) . . ?
O15 S2 C15 110.0(4) . . ?
O17 S2 C15 105.4(4) . . ?
O16 S2 C15 103.9(4) . . ?
O18 S3 O20 112.0(6) . . ?
O18 S3 O19 111.9(5) . . ?
O20 S3 O19 113.3(6) . . ?
O18 S3 C20 108.2(3) . . ?
O20 S3 C20 105.1(5) . . ?
O19 S3 C20 105.7(4) . . ?
O9 S4 O10 117.8(5) . . ?
O9 S4 O11 110.1(5) . . ?
O10 S4 O11 108.8(5) . . ?
O9 S4 C3 107.9(4) . . ?
O10 S4 C3 106.8(4) . . ?
O11 S4 C3 104.5(4) . . ?
O30 S5 O32 113.4(12) . . ?
O30 S5 O31 128.9(10) . . ?
O32 S5 O31 88.9(10) . . ?
O30 S5 C49 110.2(6) . . ?
O32 S5 C49 108.2(9) . . ?
O31 S5 C49 104.5(6) . . ?
O21 S6 O23 120.5(6) . . ?
O21 S6 O22 108.5(5) . . ?
O23 S6 O22 106.2(5) . . ?
O21 S6 C33 107.8(4) . . ?
O23 S6 C33 108.2(4) . . ?
O22 S6 C33 104.6(4) . . ?
O25' S7 O26 52.9(7) . . ?
O25' S7 O24 128.8(7) . . ?
O26 S7 O24 129.1(6) . . ?
O25' S7 O26' 104.1(10) . . ?
O26 S7 O26' 51.6(8) . . ?
O24 S7 O26' 94.1(8) . . ?
O25' S7 O25 46.6(7) . . ?
O26 S7 O25 99.5(7) . . ?
O24 S7 O25 102.0(5) . . ?
O26' S7 O25 150.3(9) . . ?
O25' S7 C36 115.4(7) . . ?
O26 S7 C36 110.5(6) . . ?
O24 S7 C36 109.5(4) . . ?
O26' S7 C36 96.2(8) . . ?
O25 S7 C36 101.7(4) . . ?
O27 S8 O29 110.5(6) . . ?
O27 S8 O28 115.0(6) . . ?
O29 S8 O28 108.7(6) . . ?
O27 S8 C43 110.1(4) . . ?
O29 S8 C43 106.8(4) . . ?
O28 S8 C43 105.2(5) . . ?
C2 C1 C6 120.8 . . ?
C2 C1 C26 117.9(5) . . ?
C6 C1 C26 121.0(5) . . ?
C1 C2 C3 123.3 . . ?
C1 C2 H2 118.3 . . ?
C3 C2 H2 118.3 . . ?
C2 C3 C4 114.6 . . ?
C2 C3 S4 125.6(3) . . ?
C4 C3 S4 119.5(3) . . ?
C5 C4 C3 121.1 . . ?
C5 C4 H4 119.5 . . ?
C3 C4 H4 119.5 . . ?
C4 C5 C6 119.9 . . ?
C4 C5 C25 116.4(5) . . ?
C6 C5 C25 123.6(5) . . ?
O1 C6 C1 118.4(4) . . ?
O1 C6 C5 121.8(4) . . ?
C1 C6 C5 119.7 . . ?
C12 C7 C8 119.7 . . ?
C12 C7 C25 120.8(4) . . ?
C8 C7 C25 119.5(4) . . ?
C7 C8 C9 121.3 . . ?
C7 C8 H8 119.3 . . ?
C9 C8 H8 119.3 . . ?
C10 C9 C8 116.6 . . ?
C10 C9 S1 124.5(3) . . ?
C8 C9 S1 118.6(3) . . ?
C11 C10 C9 124.1 . . ?
C11 C10 H10 117.9 . . ?
C9 C10 H10 117.9 . . ?
C10 C11 C12 116.4 . . ?
C10 C11 C28 123.4(4) . . ?
C12 C11 C28 120.2(4) . . ?
O2 C12 C7 118.3(4) . . ?
O2 C12 C11 119.8(4) . . ?
C7 C12 C11 121.7 . . ?
C18 C13 C14 119.7 . . ?
C18 C13 C28 122.1(4) . . ?
C14 C13 C28 117.8(4) . . ?
C15 C14 C13 120.5 . . ?
C15 C14 H14 119.7 . . ?
C13 C14 H14 119.7 . . ?
C14 C15 C16 121.5 . . ?
C14 C15 S2 121.5(3) . . ?
C16 C15 S2 116.9(3) . . ?
C17 C16 C15 118.6 . . ?
C17 C16 H16 120.7 . . ?
C15 C16 H16 120.7 . . ?
C16 C17 C18 118.4 . . ?
C16 C17 C27 119.2(4) . . ?
C18 C17 C27 122.1(4) . . ?
O3 C18 C13 118.5(4) . . ?
O3 C18 C17 119.9(4) . . ?
C13 C18 C17 121.0 . . ?
C24 C19 C20 121.6 . . ?
C24 C19 H19 119.2 . . ?
C20 C19 H19 119.2 . . ?
C21 C20 C19 120.7 . . ?
C21 C20 S3 119.3(3) . . ?
C19 C20 S3 119.9(3) . . ?
C20 C21 C22 120.5 . . ?
C20 C21 H21 119.7 . . ?
C22 C21 H21 119.7 . . ?
C21 C22 C23 116.9 . . ?
C21 C22 C26 122.6(4) . . ?
C23 C22 C26 120.5(4) . . ?
C24 C23 O4 119.7(4) . . ?
C24 C23 C22 122.4 . . ?
O4 C23 C22 117.9(4) . . ?
C23 C24 C19 117.7 . . ?
C23 C24 C27 121.1(4) . . ?
C19 C24 C27 121.1(4) . . ?
C5 C25 C7 111.1(5) . . ?
C5 C25 H25A 109.4 . . ?
C7 C25 H25A 109.4 . . ?
C5 C25 H25B 109.4 . . ?
C7 C25 H25B 109.4 . . ?
H25A C25 H25B 108.0 . . ?
C1 C26 C22 112.3(6) . . ?
C1 C26 H26A 109.1 . . ?
C22 C26 H26A 109.1 . . ?
C1 C26 H26B 109.1 . . ?
C22 C26 H26B 109.1 . . ?
H26A C26 H26B 107.9 . . ?
C24 C27 C17 112.0(5) . . ?
C24 C27 H27A 109.2 . . ?
C17 C27 H27A 109.2 . . ?
C24 C27 H27B 109.2 . . ?
C17 C27 H27B 109.2 . . ?
H27A C27 H27B 107.9 . . ?
C11 C28 C13 114.0(5) . . ?
C11 C28 H28A 108.8 . . ?
C13 C28 H28A 108.8 . . ?
C11 C28 H28B 108.8 . . ?
C13 C28 H28B 108.8 . . ?
H28A C28 H28B 107.6 . . ?
C34 C29 C30 118.1 . . ?
C34 C29 C56 120.8(4) . . ?
C30 C29 C56 121.1(4) . . ?
O5 C30 C29 119.4(4) . . ?
O5 C30 C31 119.1(4) . . ?
C29 C30 C31 121.5 . . ?
C32 C31 C30 117.9 . . ?
C32 C31 C55 120.6(5) . . ?
C30 C31 C55 121.4(5) . . ?
C33 C32 C31 120.6 . . ?
C33 C32 H32 119.7 . . ?
C31 C32 H32 119.7 . . ?
C32 C33 C34 121.9 . . ?
C32 C33 S6 120.4(3) . . ?
C34 C33 S6 117.7(3) . . ?
C33 C34 C29 119.9 . . ?
C33 C34 H34 120.1 . . ?
C29 C34 H34 120.1 . . ?
C40 C35 C36 120.6 . . ?
C40 C35 H35 119.7 . . ?
C36 C35 H35 119.7 . . ?
C37 C36 C35 119.3 . . ?
C37 C36 S7 121.2(3) . . ?
C35 C36 S7 119.5(3) . . ?
C36 C37 C38 122.1 . . ?
C36 C37 H37 118.9 . . ?
C38 C37 H37 118.9 . . ?
C37 C38 C39 117.5 . . ?
C37 C38 C53 120.8(4) . . ?
C39 C38 C53 121.6(4) . . ?
O6 C39 C40 117.1(4) . . ?
O6 C39 C38 120.2(4) . . ?
C40 C39 C38 122.6 . . ?
C39 C40 C35 117.7 . . ?
C39 C40 C56 121.8(4) . . ?
C35 C40 C56 120.5(4) . . ?
C46 C41 C42 122.4 . . ?
C46 C41 C53 119.0(5) . . ?
C42 C41 C53 118.6(5) . . ?
C43 C42 C41 115.8 . . ?
C43 C42 H42 122.1 . . ?
C41 C42 H42 122.1 . . ?
C44 C43 C42 124.0 . . ?
C44 C43 S8 120.9(4) . . ?
C42 C43 S8 114.9(4) . . ?
C43 C44 C45 121.5 . . ?
C43 C44 H44 119.2 . . ?
C45 C44 H44 119.2 . . ?
C44 C45 C46 119.8 . . ?
C44 C45 C54 123.8(5) . . ?
C46 C45 C54 116.4(5) . . ?
O7 C46 C41 122.3(5) . . ?
O7 C46 C45 121.3(5) . . ?
C41 C46 C45 116.3 . . ?
C48 C47 C52 120.2 . . ?
C48 C47 C54 121.7(5) . . ?
C52 C47 C54 118.0(5) . . ?
C47 C48 C49 118.6 . . ?
C47 C48 H48 120.7 . . ?
C49 C48 H48 120.7 . . ?
C50 C49 C48 120.3 . . ?
C50 C49 S5 124.2(4) . . ?
C48 C49 S5 115.2(4) . . ?
C49 C50 C51 122.2 . . ?
C49 C50 H50 118.9 . . ?
C51 C50 H50 118.9 . . ?
C50 C51 C52 118.8 . . ?
C50 C51 C55 120.8(5) . . ?
C52 C51 C55 120.4(5) . . ?
O8 C52 C51 118.6(4) . . ?
O8 C52 C47 121.6(4) . . ?
C51 C52 C47 119.9 . . ?
C38 C53 C41 111.0(6) . . ?
C38 C53 H53A 109.4 . . ?
C41 C53 H53A 109.4 . . ?
C38 C53 H53B 109.4 . . ?
C41 C53 H53B 109.4 . . ?
H53A C53 H53B 108.0 . . ?
C47 C54 C45 109.9(7) . . ?
C47 C54 H54A 109.7 . . ?
C45 C54 H54A 109.7 . . ?
C47 C54 H54B 109.7 . . ?
C45 C54 H54B 109.7 . . ?
H54A C54 H54B 108.2 . . ?
C51 C55 C31 109.5(6) . . ?
C51 C55 H55A 109.8 . . ?
C31 C55 H55A 109.8 . . ?
C51 C55 H55B 109.8 . . ?
C31 C55 H55B 109.8 . . ?
H55A C55 H55B 108.2 . . ?
C29 C56 C40 111.7(6) . . ?
C29 C56 H56A 109.3 . . ?
C40 C56 H56A 109.3 . . ?
C29 C56 H56B 109.3 . . ?
C40 C56 H56B 109.3 . . ?
H56A C56 H56B 107.9 . . ?
N1 C57 C58 117.1 . . ?
N1 C57 H57 121.5 . . ?
C58 C57 H57 121.5 . . ?
C59 C58 C57 119.4 . . ?
C59 C58 H58 120.3 . . ?
C57 C58 H58 120.3 . . ?
C58 C59 C60 120.9 . . ?
C58 C59 H59 119.6 . . ?
C60 C59 H59 119.6 . . ?
C59 C60 C61 118.9 . . ?
C59 C60 H60 120.6 . . ?
C61 C60 H60 120.6 . . ?
N1 C61 C60 119.7 . . ?
N1 C61 C62 118.3(5) . . ?
C60 C61 C62 121.3(5) . . ?
O33 N1 C57 117.3(5) . . ?
O33 N1 C61 119.4(5) . . ?
C57 N1 C61 123.2 . . ?
C63 C62 N2 117.3 . . ?
C63 C62 C61 125.9(5) . . ?
N2 C62 C61 116.8(5) . . ?
C62 C63 C64 119.1 . . ?
C62 C63 H63 120.5 . . ?
C64 C63 H63 120.5 . . ?
C63 C64 C65 121.2 . . ?
C63 C64 H64 119.4 . . ?
C65 C64 H64 119.4 . . ?
C66 C65 C64 119.7 . . ?
C66 C65 H65 120.1 . . ?
C64 C65 H65 120.1 . . ?
N2 C66 C65 117.5 . . ?
N2 C66 H66 121.3 . . ?
C65 C66 H66 121.3 . . ?
C66 N2 C62 124.9 . . ?
C66 N2 O34 118.3(5) . . ?
C62 N2 O34 116.7(5) . . ?
N3 C67 C68 117.4 . . ?
N3 C67 H67 121.3 . . ?
C68 C67 H67 121.3 . . ?
C69 C68 C67 121.0 . . ?
C69 C68 H68 119.5 . . ?
C67 C68 H68 119.5 . . ?
C68 C69 C70 121.3 . . ?
C68 C69 H69 119.3 . . ?
C70 C69 H69 119.3 . . ?
C69 C70 C71 119.2 . . ?
C69 C70 H70 120.4 . . ?
C71 C70 H70 120.4 . . ?
N3 C71 C70 120.6 . . ?
N3 C71 C72 116.2(4) . . ?
C70 C71 C72 123.2(4) . . ?
O35 N3 C71 122.0(5) . . ?
O35 N3 C67 117.7(5) . . ?
C71 N3 C67 120.2 . . ?
N4 C72 C73 121.1 . . ?
N4 C72 C71 119.5(5) . . ?
C73 C72 C71 119.3(5) . . ?
C74 C73 C72 118.4 . . ?
C74 C73 H73 120.8 . . ?
C72 C73 H73 120.8 . . ?
C73 C74 C75 120.8 . . ?
C73 C74 H74 119.6 . . ?
C75 C74 H74 119.6 . . ?
C76 C75 C74 117.3 . . ?
C76 C75 H75 121.3 . . ?
C74 C75 H75 121.3 . . ?
N4 C76 C75 117.5 . . ?
N4 C76 H76 121.3 . . ?
C75 C76 H76 121.3 . . ?
C72 N4 O36 120.9(5) . . ?
C72 N4 C76 124.3 . . ?
O36 N4 C76 114.8(5) . . ?
C78 C77 N5 121.0 . . ?
C78 C77 H77 119.5 . . ?
N5 C77 H77 119.5 . . ?
C77 C78 C79 119.0 . . ?
C77 C78 H78 120.5 . . ?
C79 C78 H78 120.5 . . ?
C78 C79 C80 119.9 . . ?
C78 C79 H79 120.1 . . ?
C80 C79 H79 120.1 . . ?
C81 C80 C79 117.0 . . ?
C81 C80 H80 121.5 . . ?
C79 C80 H80 121.5 . . ?
N5 C81 C80 121.0 . . ?
N5 C81 C82 119.2(4) . . ?
C80 C81 C82 119.7(4) . . ?
C81 N5 O37 119.5(4) . . ?
C81 N5 C77 121.7 . . ?
O37 N5 C77 118.9(4) . . ?
C83 C82 N6 116.5 . . ?
C83 C82 C81 123.2(4) . . ?
N6 C82 C81 120.1(4) . . ?
C82 C83 C84 123.3 . . ?
C82 C83 H83 118.4 . . ?
C84 C83 H83 118.4 . . ?
C83 C84 C85 117.7 . . ?
C83 C84 H84 121.1 . . ?
C85 C84 H84 121.1 . . ?
C84 C85 C86 118.6 . . ?
C84 C85 H85 120.7 . . ?
C86 C85 H85 120.7 . . ?
N6 C86 C85 119.9 . . ?
N6 C86 H86 120.0 . . ?
C85 C86 H86 120.0 . . ?
C86 N6 O38 118.2(4) . . ?
C86 N6 C82 123.8 . . ?
O38 N6 C82 118.0(4) . . ?
N7 C87 C88 122.6 . . ?
N7 C87 H87 118.7 . . ?
C88 C87 H87 118.7 . . ?
C89 C88 C87 115.9 . . ?
C89 C88 H88 122.0 . . ?
C87 C88 H88 122.0 . . ?
C88 C89 C90 120.3 . . ?
C88 C89 H89 119.9 . . ?
C90 C89 H89 119.9 . . ?
C91 C90 C89 118.9 . . ?
C91 C90 H90 120.5 . . ?
C89 C90 H90 120.5 . . ?
N7 C91 C90 119.2 . . ?
N7 C91 C92 119.6(4) . . ?
C90 C91 C92 121.1(4) . . ?
C87 N7 C91 123.0 . . ?
C87 N7 O39 118.6(4) . . ?
C91 N7 O39 118.4(4) . . ?
C93 C92 N8 119.7 . . ?
C93 C92 C91 120.9(4) . . ?
N8 C92 C91 119.0(4) . . ?
C92 C93 C94 116.8 . . ?
C92 C93 H93 121.6 . . ?
C94 C93 H93 121.6 . . ?
C95 C94 C93 122.1 . . ?
C95 C94 H94 118.9 . . ?
C93 C94 H94 118.9 . . ?
C94 C95 C96 117.1 . . ?
C94 C95 H95 121.5 . . ?
C96 C95 H95 121.5 . . ?
N8 C96 C95 120.9 . . ?
N8 C96 H96 119.6 . . ?
C95 C96 H96 119.6 . . ?
C96 N8 O40 118.0(5) . . ?
C96 N8 C92 123.3 . . ?
O40 N8 C92 118.7(5) . . ?
N9 C97 C98 119.5 . . ?
N9 C97 H97 120.2 . . ?
C98 C97 H97 120.2 . . ?
C99 C98 C97 121.2 . . ?
C99 C98 H98 119.4 . . ?
C97 C98 H98 119.4 . . ?
C98 C99 C100 120.6 . . ?
C98 C99 H99 119.7 . . ?
C100 C99 H99 119.7 . . ?
C101 C100 C99 115.5 . . ?
C101 C100 H100 122.2 . . ?
C99 C100 H100 122.2 . . ?
N9 C101 C100 122.8 . . ?
N9 C101 C102 118.8(4) . . ?
C100 C101 C102 118.2(4) . . ?
O41 N9 C101 121.1(5) . . ?
O41 N9 C97 118.4(5) . . ?
C101 N9 C97 120.3 . . ?
N10 C102 C103 117.5 . . ?
N10 C102 C101 120.7(4) . . ?
C103 C102 C101 121.8(4) . . ?
C104 C103 C102 120.6 . . ?
C104 C103 H103 119.7 . . ?
C102 C103 H103 119.7 . . ?
C105 C104 C103 118.3 . . ?
C105 C104 H104 120.8 . . ?
C103 C104 H104 120.8 . . ?
C104 C105 C106 120.6 . . ?
C104 C105 H105 119.7 . . ?
C106 C105 H105 119.7 . . ?
N10 C106 C105 119.3 . . ?
N10 C106 H106 120.4 . . ?
C105 C106 H106 120.4 . . ?
C102 N10 C106 123.5 . . ?
C102 N10 O42 119.4(4) . . ?
C106 N10 O42 117.1(4) . . ?
C108 C107 N11 117.7 . . ?
C108 C107 H107 121.2 . . ?
N11 C107 H107 121.2 . . ?
C109 C108 C107 123.7 . . ?
C109 C108 H108 118.2 . . ?
C107 C108 H108 118.2 . . ?
C108 C109 C110 117.6 . . ?
C108 C109 H109 121.2 . . ?
C110 C109 H109 121.2 . . ?
C111 C110 C109 118.2 . . ?
C111 C110 H110 120.9 . . ?
C109 C110 H110 120.9 . . ?
N11 C111 C110 120.8 . . ?
N11 C111 C112 119.5(3) . . ?
C110 C111 C112 119.4(3) . . ?
O44 N11 C111 121.4(4) . . ?
O44 N11 C107 116.7(4) . . ?
C111 N11 C107 121.9 . . ?
N12 C112 C113 120.8 . . ?
N12 C112 C111 116.9(3) . . ?
C113 C112 C111 122.2(3) . . ?
C112 C113 C114 120.2 . . ?
C112 C113 H113 119.9 . . ?
C114 C113 H113 119.9 . . ?
C113 C114 C115 119.8 . . ?
C113 C114 H114 120.1 . . ?
C115 C114 H114 120.1 . . ?
C116 C115 C114 118.0 . . ?
C116 C115 H115 121.0 . . ?
C114 C115 H115 121.0 . . ?
N12 C116 C115 120.4 . . ?
N12 C116 H116 119.8 . . ?
C115 C116 H116 119.8 . . ?
O43 N12 C112 121.1(4) . . ?
O43 N12 C116 117.9(4) . . ?
C112 N12 C116 120.7 . . ?
N13 C117 C118 117.5 . . ?
N13 C117 H117 121.3 . . ?
C118 C117 H117 121.3 . . ?
C119 C118 C117 119.5 . . ?
C119 C118 H118 120.3 . . ?
C117 C118 H118 120.3 . . ?
C120 C119 C118 120.8 . . ?
C120 C119 H119 119.6 . . ?
C118 C119 H119 119.6 . . ?
C121 C120 C119 119.3 . . ?
C121 C120 H120 120.4 . . ?
C119 C120 H120 120.4 . . ?
N13 C121 C120 121.2 . . ?
N13 C121 C122 117.4(4) . . ?
C120 C121 C122 121.3(4) . . ?
O47 N13 C121 120.7(5) . . ?
O47 N13 C117 117.7(5) . . ?
C121 N13 C117 121.5 . . ?
N14 C122 C123 119.8 . . ?
N14 C122 C121 118.4(4) . . ?
C123 C122 C121 121.6(4) . . ?
C122 C123 C124 120.3 . . ?
C122 C123 H123 119.8 . . ?
C124 C123 H123 119.8 . . ?
C123 C124 C125 118.4 . . ?
C123 C124 H124 120.8 . . ?
C125 C124 H124 120.8 . . ?
C126 C125 C124 119.0 . . ?
C126 C125 H125 120.5 . . ?
C124 C125 H125 120.5 . . ?
N14 C126 C125 121.4 . . ?
N14 C126 H126 119.3 . . ?
C125 C126 H126 119.3 . . ?
C122 N14 C126 120.9 . . ?
C122 N14 O48 119.4(4) . . ?
C126 N14 O48 119.7(4) . . ?
N15 C127 C128 122.8 . . ?
N15 C127 H127 118.6 . . ?
C128 C127 H127 118.6 . . ?
C129 C128 C127 116.2 . . ?
C129 C128 H128 121.9 . . ?
C127 C128 H128 121.9 . . ?
C130 C129 C128 117.6 . . ?
C130 C129 H129 121.2 . . ?
C128 C129 H129 121.2 . . ?
C131 C130 C129 122.3 . . ?
C131 C130 H130 118.8 . . ?
C129 C130 H130 118.8 . . ?
N15 C131 C130 117.4 . . ?
N15 C131 C132 120.7(4) . . ?
C130 C131 C132 121.8(4) . . ?
C127 N15 O45 117.4(4) . . ?
C127 N15 C131 123.6 . . ?
O45 N15 C131 118.8(4) . . ?
C133 C132 N16 121.0 . . ?
C133 C132 C131 119.4(4) . . ?
N16 C132 C131 119.4(4) . . ?
C132 C133 C134 118.3 . . ?
C132 C133 H133 120.8 . . ?
C134 C133 H133 120.8 . . ?
C135 C134 C133 120.7 . . ?
C135 C134 H134 119.7 . . ?
C133 C134 H134 119.7 . . ?
C134 C135 C136 118.9 . . ?
C134 C135 H135 120.6 . . ?
C136 C135 H135 120.6 . . ?
N16 C136 C135 122.6 . . ?
N16 C136 H136 118.7 . . ?
C135 C136 H136 118.7 . . ?
O46 N16 C136 121.7(5) . . ?
O46 N16 C132 119.7(5) . . ?
C136 N16 C132 118.5 . . ?
S2 O15 Na 133.8(4) . . ?
N1 O33 Cu3 117.3(5) . . ?
N2 O34 Cu3 117.1(5) . . ?
N2 O34 Na 122.4(4) . . ?
Cu3 O34 Na 107.7(3) . . ?
N3 O35 Cu3 113.9(5) . . ?
N4 O36 Cu3 115.8(5) . . ?
N4 O36 Na 130.7(5) . . ?
Cu3 O36 Na 103.7(3) . . ?
N5 O37 Cu1 115.2(4) . . ?
N6 O38 Cu1 116.6(4) . . ?
N7 O39 Cu1 115.3(4) . . ?
N8 O40 Cu1 113.0(4) . . ?
N9 O41 Cu1 119.2(4) . . ?
N10 O42 Cu1 115.2(4) . . ?
N12 O43 Cu2 113.7(3) . . ?
N11 O44 Cu2 116.9(4) . . ?
N15 O45 Cu2 114.7(3) . . ?
N16 O46 Cu2 121.1(4) . . ?
N13 O47 Cu2 115.5(4) . . ?
N14 O48 Cu2 115.6(4) . . ?

loop_
_geom_bond_atom_site_label_1
_geom_bond_atom_site_label_2
_geom_bond_distance
_geom_bond_site_symmetry_2
_geom_bond_publ_flag
Cu1 O42 1.972(6) . ?
Cu1 O37 1.976(5) . ?
Cu1 O39 1.994(5) . ?
Cu1 O38 2.009(5) . ?
Cu1 O41 2.211(6) . ?
Cu1 O40 2.271(6) . ?
Cu2 O43 1.950(5) . ?
Cu2 O45 1.967(5) . ?
Cu2 O48 1.992(5) . ?
Cu2 O44 2.006(5) . ?
Cu2 O46 2.233(5) . ?
Cu2 O47 2.277(5) . ?
Cu3 O34 1.942(7) . ?
Cu3 O35 1.945(6) . ?
Cu3 O36 1.946(7) . ?
Cu3 O33 1.978(7) . ?
Cu3 O49 2.395(7) . ?
Cu3 O50 2.407(7) . ?
Na O90 2.74(2) . ?
Na O15 2.774(8) . ?
Na O61 2.807(16) . ?
Na O34 2.820(7) . ?
Na O36 2.927(8) . ?
Na O51 2.942(17) . ?
Na O100 2.96(3) 4_465 ?
S1 O12 1.395(9) . ?
S1 O13 1.425(7) . ?
S1 O14 1.474(8) . ?
S1 C9 1.706(4) . ?
S2 O15 1.408(8) . ?
S2 O17 1.418(8) . ?
S2 O16 1.503(9) . ?
S2 C15 1.764(4) . ?
S3 O18 1.404(6) . ?
S3 O20 1.435(10) . ?
S3 O19 1.452(9) . ?
S3 C20 1.755(4) . ?
S4 O9 1.375(8) . ?
S4 O10 1.461(8) . ?
S4 O11 1.531(8) . ?
S4 C3 1.702(5) . ?
S5 O30 1.335(13) . ?
S5 O32 1.41(2) . ?
S5 O31 1.428(15) . ?
S5 C49 1.738(5) . ?
S6 O21 1.384(8) . ?
S6 O23 1.430(9) . ?
S6 O22 1.469(8) . ?
S6 C33 1.807(4) . ?
S7 O25' 1.279(12) . ?
S7 O26 1.336(13) . ?
S7 O24 1.418(7) . ?
S7 O26' 1.61(2) . ?
S7 O25 1.641(10) . ?
S7 C36 1.765(4) . ?
S8 O27 1.413(8) . ?
S8 O29 1.425(9) . ?
S8 O28 1.473(10) . ?
S8 C43 1.826(5) . ?
C1 C2 1.3555 . ?
C1 C6 1.3842 . ?
C1 C26 1.503(9) . ?
C2 C3 1.4130 . ?
C2 H2 0.9500 . ?
C3 C4 1.4833 . ?
C4 C5 1.3700 . ?
C4 H4 0.9500 . ?
C5 C6 1.4191 . ?
C5 C25 1.496(9) . ?
C6 O1 1.358(7) . ?
C7 C12 1.3657 . ?
C7 C8 1.3913 . ?
C7 C25 1.517(8) . ?
C8 C9 1.4242 . ?
C8 H8 0.9500 . ?
C9 C10 1.4150 . ?
C10 C11 1.3634 . ?
C10 H10 0.9500 . ?
C11 C12 1.4572 . ?
C11 C28 1.492(8) . ?
C12 O2 1.350(6) . ?
C13 C18 1.3655 . ?
C13 C14 1.4120 . ?
C13 C28 1.547(8) . ?
C14 C15 1.3350 . ?
C14 H14 0.9500 . ?
C15 C16 1.4230 . ?
C16 C17 1.4144 . ?
C16 H16 0.9500 . ?
C17 C18 1.4164 . ?
C17 C27 1.506(8) . ?
C18 O3 1.338(6) . ?
C19 C24 1.3819 . ?
C19 C20 1.4039 . ?
C19 H19 0.9500 . ?
C20 C21 1.3756 . ?
C21 C22 1.3937 . ?
C21 H21 0.9500 . ?
C22 C23 1.4622 . ?
C22 C26 1.522(8) . ?
C23 C24 1.3735 . ?
C23 O4 1.389(6) . ?
C24 C27 1.496(8) . ?
C25 H25A 0.9900 . ?
C25 H25B 0.9900 . ?
C26 H26A 0.9900 . ?
C26 H26B 0.9900 . ?
C27 H27A 0.9900 . ?
C27 H27B 0.9900 . ?
C28 H28A 0.9900 . ?
C28 H28B 0.9900 . ?
C29 C34 1.3756 . ?
C29 C30 1.3883 . ?
C29 C56 1.503(8) . ?
C30 O5 1.373(7) . ?
C30 C31 1.3999 . ?
C31 C32 1.3651 . ?
C31 C55 1.543(9) . ?
C32 C33 1.3509 . ?
C32 H32 0.9500 . ?
C33 C34 1.3659 . ?
C34 H34 0.9500 . ?
C35 C40 1.3926 . ?
C35 C36 1.4086 . ?
C35 H35 0.9500 . ?
C36 C37 1.3667 . ?
C37 C38 1.3805 . ?
C37 H37 0.9500 . ?
C38 C39 1.3993 . ?
C38 C53 1.530(8) . ?
C39 O6 1.388(6) . ?
C39 C40 1.3884 . ?
C40 C56 1.508(8) . ?
C41 C46 1.3670 . ?
C41 C42 1.4120 . ?
C41 C53 1.541(9) . ?
C42 C43 1.3687 . ?
C42 H42 0.9500 . ?
C43 C44 1.3164 . ?
C44 C45 1.3204 . ?
C44 H44 0.9500 . ?
C45 C46 1.4660 . ?
C45 C54 1.551(10) . ?
C46 O7 1.333(7) . ?
C47 C48 1.4070 . ?
C47 C52 1.4285 . ?
C47 C54 1.528(11) . ?
C48 C49 1.4438 . ?
C48 H48 0.9500 . ?
C49 C50 1.3715 . ?
C50 C51 1.3993 . ?
C50 H50 0.9500 . ?
C51 C52 1.4259 . ?
C51 C55 1.505(9) . ?
C52 O8 1.344(6) . ?
C53 H53A 0.9900 . ?
C53 H53B 0.9900 . ?
C54 H54A 0.9900 . ?
C54 H54B 0.9900 . ?
C55 H55A 0.9900 . ?
C55 H55B 0.9900 . ?
C56 H56A 0.9900 . ?
C56 H56B 0.9900 . ?
C57 N1 1.3496 . ?
C57 C58 1.5074 . ?
C57 H57 0.9500 . ?
C58 C59 1.3469 . ?
C58 H58 0.9500 . ?
C59 C60 1.4140 . ?
C59 H59 0.9500 . ?
C60 C61 1.4257 . ?
C60 H60 0.9500 . ?
C61 N1 1.3749 . ?
C61 C62 1.471(6) . ?
N1 O33 1.297(8) . ?
C62 C63 1.3303 . ?
C62 N2 1.3988 . ?
C63 C64 1.3799 . ?
C63 H63 0.9500 . ?
C64 C65 1.3922 . ?
C64 H64 0.9500 . ?
C65 C66 1.3366 . ?
C65 H65 0.9500 . ?
C66 N2 1.3342 . ?
C66 H66 0.9500 . ?
N2 O34 1.404(7) . ?
C67 N3 1.3794 . ?
C67 C68 1.4331 . ?
C67 H67 0.9500 . ?
C68 C69 1.2802 . ?
C68 H68 0.9500 . ?
C69 C70 1.3743 . ?
C69 H69 0.9500 . ?
C70 C71 1.3787 . ?
C70 H70 0.9500 . ?
C71 N3 1.3382 . ?
C71 C72 1.501(7) . ?
N3 O35 1.316(7) . ?
C72 N4 1.3357 . ?
C72 C73 1.4042 . ?
C73 C74 1.3345 . ?
C73 H73 0.9500 . ?
C74 C75 1.5127 . ?
C74 H74 0.9500 . ?
C75 C76 1.3868 . ?
C75 H75 0.9500 . ?
C76 N4 1.3819 . ?
C76 H76 0.9500 . ?
N4 O36 1.345(8) . ?
C77 C78 1.3448 . ?
C77 N5 1.3662 . ?
C77 H77 0.9500 . ?
C78 C79 1.3785 . ?
C78 H78 0.9500 . ?
C79 C80 1.4263 . ?
C79 H79 0.9500 . ?
C80 C81 1.3923 . ?
C80 H80 0.9500 . ?
C81 N5 1.3101 . ?
C81 C82 1.471(6) . ?
N5 O37 1.345(6) . ?
C82 C83 1.3591 . ?
C82 N6 1.3758 . ?
C83 C84 1.3853 . ?
C83 H83 0.9500 . ?
C84 C85 1.3929 . ?
C84 H84 0.9500 . ?
C85 C86 1.4129 . ?
C85 H85 0.9500 . ?
C86 N6 1.3083 . ?
C86 H86 0.9500 . ?
N6 O38 1.349(6) . ?
C87 N7 1.3029 . ?
C87 C88 1.4110 . ?
C87 H87 0.9500 . ?
C88 C89 1.3979 . ?
C88 H88 0.9500 . ?
C89 C90 1.4084 . ?
C89 H89 0.9500 . ?
C90 C91 1.3959 . ?
C90 H90 0.9500 . ?
C91 N7 1.3304 . ?
C91 C92 1.456(6) . ?
N7 O39 1.360(6) . ?
C92 C93 1.3684 . ?
C92 N8 1.3883 . ?
C93 C94 1.4542 . ?
C93 H93 0.9500 . ?
C94 C95 1.3662 . ?
C94 H94 0.9500 . ?
C95 C96 1.4211 . ?
C95 H95 0.9500 . ?
C96 N8 1.3062 . ?
C96 H96 0.9500 . ?
N8 O40 1.331(6) . ?
C97 N9 1.3522 . ?
C97 C98 1.3800 . ?
C97 H97 0.9500 . ?
C98 C99 1.3033 . ?
C98 H98 0.9500 . ?
C99 C100 1.4584 . ?
C99 H99 0.9500 . ?
C100 C101 1.3601 . ?
C100 H100 0.9500 . ?
C101 N9 1.3422 . ?
C101 C102 1.501(6) . ?
N9 O41 1.331(7) . ?
C102 N10 1.3259 . ?
C102 C103 1.4216 . ?
C103 C104 1.3833 . ?
C103 H103 0.9500 . ?
C104 C105 1.3653 . ?
C104 H104 0.9500 . ?
C105 C106 1.3851 . ?
C105 H105 0.9500 . ?
C106 N10 1.3437 . ?
C106 H106 0.9500 . ?
N10 O42 1.364(6) . ?
C107 C108 1.3502 . ?
C107 N11 1.3555 . ?
C107 H107 0.9500 . ?
C108 C109 1.3470 . ?
C108 H108 0.9500 . ?
C109 C110 1.4248 . ?
C109 H109 0.9500 . ?
C110 C111 1.3660 . ?
C110 H110 0.9500 . ?
C111 N11 1.3439 . ?
C111 C112 1.490(5) . ?
N11 O44 1.343(6) . ?
C112 N12 1.3525 . ?
C112 C113 1.3682 . ?
C113 C114 1.3730 . ?
C113 H113 0.9500 . ?
C114 C115 1.4218 . ?
C114 H114 0.9500 . ?
C115 C116 1.3870 . ?
C115 H115 0.9500 . ?
C116 N12 1.3768 . ?
C116 H116 0.9500 . ?
N12 O43 1.340(5) . ?
C117 N13 1.3930 . ?
C117 C118 1.4155 . ?
C117 H117 0.9500 . ?
C118 C119 1.3790 . ?
C118 H118 0.9500 . ?
C119 C120 1.3721 . ?
C119 H119 0.9500 . ?
C120 C121 1.3705 . ?
C120 H120 0.9500 . ?
C121 N13 1.3409 . ?
C121 C122 1.493(6) . ?
N13 O47 1.310(6) . ?
C122 N14 1.3477 . ?
C122 C123 1.3786 . ?
C123 C124 1.3941 . ?
C123 H123 0.9500 . ?
C124 C125 1.4032 . ?
C124 H124 0.9500 . ?
C125 C126 1.3687 . ?
C125 H125 0.9500 . ?
C126 N14 1.3515 . ?
C126 H126 0.9500 . ?
N14 O48 1.354(6) . ?
C127 N15 1.3035 . ?
C127 C128 1.4427 . ?
C127 H127 0.9500 . ?
C128 C129 1.4402 . ?
C128 H128 0.9500 . ?
C129 C130 1.4256 . ?
C129 H129 0.9500 . ?
C130 C131 1.3990 . ?
C130 H130 0.9500 . ?
C131 N15 1.3657 . ?
C131 C132 1.466(6) . ?
N15 O45 1.356(6) . ?
C132 C133 1.3559 . ?
C132 N16 1.3924 . ?
C133 C134 1.4240 . ?
C133 H133 0.9500 . ?
C134 C135 1.3311 . ?
C134 H134 0.9500 . ?
C135 C136 1.3855 . ?
C135 H135 0.9500 . ?
C136 N16 1.3345 . ?
C136 H136 0.9500 . ?
N16 O46 1.305(6) . ?
O100 Na 2.96(3) 4_666 ?

loop_
_geom_torsion_atom_site_label_1
_geom_torsion_atom_site_label_2
_geom_torsion_atom_site_label_3
_geom_torsion_atom_site_label_4
_geom_torsion
_geom_torsion_site_symmetry_1
_geom_torsion_site_symmetry_2
_geom_torsion_site_symmetry_3
_geom_torsion_site_symmetry_4
_geom_torsion_publ_flag
C6 C1 C2 C3 7.1 . . . . ?
C26 C1 C2 C3 -179.1(5) . . . . ?
C1 C2 C3 C4 -8.6 . . . . ?
C1 C2 C3 S4 177.1(5) . . . . ?
O9 S4 C3 C2 -14.6(6) . . . . ?
O10 S4 C3 C2 -142.1(4) . . . . ?
O11 S4 C3 C2 102.7(5) . . . . ?
O9 S4 C3 C4 171.4(5) . . . . ?
O10 S4 C3 C4 43.9(5) . . . . ?
O11 S4 C3 C4 -71.4(5) . . . . ?
C2 C3 C4 C5 4.9 . . . . ?
S4 C3 C4 C5 179.5(4) . . . . ?
C3 C4 C5 C6 0.2 . . . . ?
C3 C4 C5 C25 -178.5(5) . . . . ?
C2 C1 C6 O1 -179.5(5) . . . . ?
C26 C1 C6 O1 6.9(6) . . . . ?
C2 C1 C6 C5 -1.3 . . . . ?
C26 C1 C6 C5 -174.9(5) . . . . ?
C4 C5 C6 O1 175.9(5) . . . . ?
C25 C5 C6 O1 -5.5(6) . . . . ?
C4 C5 C6 C1 -2.2 . . . . ?
C25 C5 C6 C1 176.4(5) . . . . ?
C12 C7 C8 C9 -1.2 . . . . ?
C25 C7 C8 C9 177.7(5) . . . . ?
C7 C8 C9 C10 2.9 . . . . ?
C7 C8 C9 S1 176.3(4) . . . . ?
O12 S1 C9 C10 -123.1(5) . . . . ?
O13 S1 C9 C10 0.3(6) . . . . ?
O14 S1 C9 C10 118.6(5) . . . . ?
O12 S1 C9 C8 64.1(5) . . . . ?
O13 S1 C9 C8 -172.5(4) . . . . ?
O14 S1 C9 C8 -54.3(5) . . . . ?
C8 C9 C10 C11 -4.1 . . . . ?
S1 C9 C10 C11 -177.0(5) . . . . ?
C9 C10 C11 C12 3.3 . . . . ?
C9 C10 C11 C28 -179.2(6) . . . . ?
C8 C7 C12 O2 -176.0(5) . . . . ?
C25 C7 C12 O2 5.1(6) . . . . ?
C8 C7 C12 C11 0.4 . . . . ?
C25 C7 C12 C11 -178.6(5) . . . . ?
C10 C11 C12 O2 175.0(5) . . . . ?
C28 C11 C12 O2 -2.6(6) . . . . ?
C10 C11 C12 C7 -1.3 . . . . ?
C28 C11 C12 C7 -178.9(5) . . . . ?
C18 C13 C14 C15 3.7 . . . . ?
C28 C13 C14 C15 177.3(5) . . . . ?
C13 C14 C15 C16 -1.4 . . . . ?
C13 C14 C15 S2 174.8(4) . . . . ?
O15 S2 C15 C14 156.5(4) . . . . ?
O17 S2 C15 C14 31.2(6) . . . . ?
O16 S2 C15 C14 -84.6(6) . . . . ?
O15 S2 C15 C16 -27.1(5) . . . . ?
O17 S2 C15 C16 -152.4(5) . . . . ?
O16 S2 C15 C16 91.8(6) . . . . ?
C14 C15 C16 C17 1.1 . . . . ?
S2 C15 C16 C17 -175.3(4) . . . . ?
C15 C16 C17 C18 -2.9 . . . . ?
C15 C16 C17 C27 -177.0(5) . . . . ?
C14 C13 C18 O3 -177.6(5) . . . . ?
C28 C13 C18 O3 9.0(6) . . . . ?
C14 C13 C18 C17 -5.6 . . . . ?
C28 C13 C18 C17 -179.0(5) . . . . ?
C16 C17 C18 O3 177.1(5) . . . . ?
C27 C17 C18 O3 -8.9(6) . . . . ?
C16 C17 C18 C13 5.3 . . . . ?
C27 C17 C18 C13 179.2(5) . . . . ?
C24 C19 C20 C21 -1.4 . . . . ?
C24 C19 C20 S3 -177.4(4) . . . . ?
O18 S3 C20 C21 155.8(4) . . . . ?
O20 S3 C20 C21 -84.3(5) . . . . ?
O19 S3 C20 C21 35.7(6) . . . . ?
O18 S3 C20 C19 -28.1(5) . . . . ?
O20 S3 C20 C19 91.7(5) . . . . ?
O19 S3 C20 C19 -148.2(5) . . . . ?
C19 C20 C21 C22 -0.4 . . . . ?
S3 C20 C21 C22 175.7(4) . . . . ?
C20 C21 C22 C23 1.6 . . . . ?
C20 C21 C22 C26 -179.7(6) . . . . ?
C21 C22 C23 C24 -1.2 . . . . ?
C26 C22 C23 C24 -180.0(6) . . . . ?
C21 C22 C23 O4 179.7(5) . . . . ?
C26 C22 C23 O4 1.0(6) . . . . ?
O4 C23 C24 C19 178.6(5) . . . . ?
C22 C23 C24 C19 -0.4 . . . . ?
O4 C23 C24 C27 0.0(6) . . . . ?
C22 C23 C24 C27 -179.0(5) . . . . ?
C20 C19 C24 C23 1.7 . . . . ?
C20 C19 C24 C27 -179.7(5) . . . . ?
C4 C5 C25 C7 76.0(6) . . . . ?
C6 C5 C25 C7 -102.6(6) . . . . ?
C12 C7 C25 C5 75.2(7) . . . . ?
C8 C7 C25 C5 -103.8(6) . . . . ?
C2 C1 C26 C22 -73.0(7) . . . . ?
C6 C1 C26 C22 100.7(6) . . . . ?
C21 C22 C26 C1 104.8(6) . . . . ?
C23 C22 C26 C1 -76.5(7) . . . . ?
C23 C24 C27 C17 78.4(7) . . . . ?
C19 C24 C27 C17 -100.1(5) . . . . ?
C16 C17 C27 C24 78.0(6) . . . . ?
C18 C17 C27 C24 -95.9(6) . . . . ?
C10 C11 C28 C13 106.4(6) . . . . ?
C12 C11 C28 C13 -76.2(7) . . . . ?
C18 C13 C28 C11 94.2(6) . . . . ?
C14 C13 C28 C11 -79.2(6) . . . . ?
C34 C29 C30 O5 -175.2(5) . . . . ?
C56 C29 C30 O5 6.8(6) . . . . ?
C34 C29 C30 C31 3.5 . . . . ?
C56 C29 C30 C31 -174.6(5) . . . . ?
O5 C30 C31 C32 174.1(5) . . . . ?
C29 C30 C31 C32 -4.5 . . . . ?
O5 C30 C31 C55 -3.9(6) . . . . ?
C29 C30 C31 C55 177.5(5) . . . . ?
C30 C31 C32 C33 4.1 . . . . ?
C55 C31 C32 C33 -177.9(5) . . . . ?
C31 C32 C33 C34 -2.8 . . . . ?
C31 C32 C33 S6 177.9(4) . . . . ?
O21 S6 C33 C32 8.1(5) . . . . ?
O23 S6 C33 C32 140.0(5) . . . . ?
O22 S6 C33 C32 -107.2(4) . . . . ?
O21 S6 C33 C34 -171.2(5) . . . . ?
O23 S6 C33 C34 -39.4(5) . . . . ?
O22 S6 C33 C34 73.5(4) . . . . ?
C32 C33 C34 C29 1.7 . . . . ?
S6 C33 C34 C29 -179.0(4) . . . . ?
C30 C29 C34 C33 -1.9 . . . . ?
C56 C29 C34 C33 176.1(5) . . . . ?
C40 C35 C36 C37 -3.6 . . . . ?
C40 C35 C36 S7 178.9(4) . . . . ?
O25' S7 C36 C37 0.0(9) . . . . ?
O26 S7 C36 C37 57.7(8) . . . . ?
O24 S7 C36 C37 -154.6(4) . . . . ?
O26' S7 C36 C37 108.9(8) . . . . ?
O25 S7 C36 C37 -47.2(5) . . . . ?
O25' S7 C36 C35 177.4(8) . . . . ?
O26 S7 C36 C35 -124.9(7) . . . . ?
O24 S7 C36 C35 22.8(5) . . . . ?
O26' S7 C36 C35 -73.7(8) . . . . ?
O25 S7 C36 C35 130.2(5) . . . . ?
C35 C36 C37 C38 4.1 . . . . ?
S7 C36 C37 C38 -178.5(4) . . . . ?
C36 C37 C38 C39 -1.6 . . . . ?
C36 C37 C38 C53 -180.0(5) . . . . ?
C37 C38 C39 O6 -177.8(5) . . . . ?
C53 C38 C39 O6 0.5(6) . . . . ?
C37 C38 C39 C40 -1.4 . . . . ?
C53 C38 C39 C40 176.9(6) . . . . ?
O6 C39 C40 C35 178.3(5) . . . . ?
C38 C39 C40 C35 1.8 . . . . ?
O6 C39 C40 C56 -4.7(6) . . . . ?
C38 C39 C40 C56 178.7(5) . . . . ?
C36 C35 C40 C39 0.7 . . . . ?
C36 C35 C40 C56 -176.2(5) . . . . ?
C46 C41 C42 C43 -2.4 . . . . ?
C53 C41 C42 C43 177.7(5) . . . . ?
C41 C42 C43 C44 5.7 . . . . ?
C41 C42 C43 S8 -178.4(4) . . . . ?
O27 S8 C43 C44 142.1(5) . . . . ?
O29 S8 C43 C44 22.0(5) . . . . ?
O28 S8 C43 C44 -93.4(5) . . . . ?
O27 S8 C43 C42 -33.9(6) . . . . ?
O29 S8 C43 C42 -154.0(4) . . . . ?
O28 S8 C43 C42 90.6(5) . . . . ?
C42 C43 C44 C45 -5.3 . . . . ?
S8 C43 C44 C45 179.1(4) . . . . ?
C43 C44 C45 C46 1.3 . . . . ?
C43 C44 C45 C54 -179.7(6) . . . . ?
C42 C41 C46 O7 -177.2(7) . . . . ?
C53 C41 C46 O7 2.7(7) . . . . ?
C42 C41 C46 C45 -1.0 . . . . ?
C53 C41 C46 C45 178.9(5) . . . . ?
C44 C45 C46 O7 177.9(6) . . . . ?
C54 C45 C46 O7 -1.1(7) . . . . ?
C44 C45 C46 C41 1.6 . . . . ?
C54 C45 C46 C41 -177.4(6) . . . . ?
C52 C47 C48 C49 -2.4 . . . . ?
C54 C47 C48 C49 -178.5(6) . . . . ?
C47 C48 C49 C50 3.5 . . . . ?
C47 C48 C49 S5 177.1(4) . . . . ?
O30 S5 C49 C50 100.7(10) . . . . ?
O32 S5 C49 C50 -23.7(10) . . . . ?
O31 S5 C49 C50 -117.4(7) . . . . ?
O30 S5 C49 C48 -72.6(10) . . . . ?
O32 S5 C49 C48 163.0(9) . . . . ?
O31 S5 C49 C48 69.2(7) . . . . ?
C48 C49 C50 C51 -1.7 . . . . ?
S5 C49 C50 C51 -174.7(5) . . . . ?
C49 C50 C51 C52 -1.1 . . . . ?
C49 C50 C51 C55 179.1(6) . . . . ?
C50 C51 C52 O8 -178.6(5) . . . . ?
C55 C51 C52 O8 1.2(6) . . . . ?
C50 C51 C52 C47 2.2 . . . . ?
C55 C51 C52 C47 -178.0(6) . . . . ?
C48 C47 C52 O8 -179.6(5) . . . . ?
C54 C47 C52 O8 -3.3(6) . . . . ?
C48 C47 C52 C51 -0.4 . . . . ?
C54 C47 C52 C51 175.9(6) . . . . ?
C37 C38 C53 C41 -105.0(6) . . . . ?
C39 C38 C53 C41 76.8(7) . . . . ?
C46 C41 C53 C38 -99.8(6) . . . . ?
C42 C41 C53 C38 80.0(6) . . . . ?
C48 C47 C54 C45 92.0(6) . . . . ?
C52 C47 C54 C45 -84.3(7) . . . . ?
C44 C45 C54 C47 -77.2(7) . . . . ?
C46 C45 C54 C47 101.7(7) . . . . ?
C50 C51 C55 C31 -97.7(6) . . . . ?
C52 C51 C55 C31 82.6(7) . . . . ?
C32 C31 C55 C51 78.3(7) . . . . ?
C30 C31 C55 C51 -103.8(6) . . . . ?
C34 C29 C56 C40 -77.3(6) . . . . ?
C30 C29 C56 C40 100.7(6) . . . . ?
C39 C40 C56 C29 -74.1(6) . . . . ?
C35 C40 C56 C29 102.8(5) . . . . ?
N1 C57 C58 C59 10.3 . . . . ?
C57 C58 C59 C60 -9.7 . . . . ?
C58 C59 C60 C61 3.4 . . . . ?
C59 C60 C61 N1 2.6 . . . . ?
C59 C60 C61 C62 173.1(7) . . . . ?
C58 C57 N1 O33 176.0(6) . . . . ?
C58 C57 N1 C61 -4.4 . . . . ?
C60 C61 N1 O33 177.8(6) . . . . ?
C62 C61 N1 O33 7.0(7) . . . . ?
C60 C61 N1 C57 -1.8 . . . . ?
C62 C61 N1 C57 -172.6(6) . . . . ?
N1 C61 C62 C63 114.6(5) . . . . ?
C60 C61 C62 C63 -56.0(6) . . . . ?
N1 C61 C62 N2 -69.0(6) . . . . ?
C60 C61 C62 N2 120.4(4) . . . . ?
N2 C62 C63 C64 -1.9 . . . . ?
C61 C62 C63 C64 174.5(6) . . . . ?
C62 C63 C64 C65 6.9 . . . . ?
C63 C64 C65 C66 -7.8 . . . . ?
C64 C65 C66 N2 3.5 . . . . ?
C65 C66 N2 C62 1.5 . . . . ?
C65 C66 N2 O34 177.3(6) . . . . ?
C63 C62 N2 C66 -2.3 . . . . ?
C61 C62 N2 C66 -179.0(6) . . . . ?
C63 C62 N2 O34 -178.2(6) . . . . ?
C61 C62 N2 O34 5.1(6) . . . . ?
N3 C67 C68 C69 1.5 . . . . ?
C67 C68 C69 C70 4.2 . . . . ?
C68 C69 C70 C71 -5.5 . . . . ?
C69 C70 C71 N3 0.9 . . . . ?
C69 C70 C71 C72 -177.3(6) . . . . ?
C70 C71 N3 O35 -178.9(6) . . . . ?
C72 C71 N3 O35 -0.5(7) . . . . ?
C70 C71 N3 C67 4.8 . . . . ?
C72 C71 N3 C67 -176.8(6) . . . . ?
C68 C67 N3 O35 177.5(6) . . . . ?
C68 C67 N3 C71 -6.0 . . . . ?
N3 C71 C72 N4 62.4(6) . . . . ?
C70 C71 C72 N4 -119.2(5) . . . . ?
N3 C71 C72 C73 -119.3(5) . . . . ?
C70 C71 C72 C73 59.0(6) . . . . ?
N4 C72 C73 C74 0.0 . . . . ?
C71 C72 C73 C74 -178.3(7) . . . . ?
C72 C73 C74 C75 -4.5 . . . . ?
C73 C74 C75 C76 9.2 . . . . ?
C74 C75 C76 N4 -9.0 . . . . ?
C73 C72 N4 O36 -177.9(7) . . . . ?
C71 C72 N4 O36 0.4(7) . . . . ?
C73 C72 N4 C76 -0.1 . . . . ?
C71 C72 N4 C76 178.2(6) . . . . ?
C75 C76 N4 C72 5.0 . . . . ?
C75 C76 N4 O36 -177.1(6) . . . . ?
N5 C77 C78 C79 2.8 . . . . ?
C77 C78 C79 C80 -6.8 . . . . ?
C78 C79 C80 C81 4.8 . . . . ?
C79 C80 C81 N5 1.4 . . . . ?
C79 C80 C81 C82 176.6(5) . . . . ?
C80 C81 N5 O37 172.8(5) . . . . ?
C82 C81 N5 O37 -2.4(6) . . . . ?
C80 C81 N5 C77 -5.7 . . . . ?
C82 C81 N5 C77 179.1(5) . . . . ?
C78 C77 N5 C81 3.6 . . . . ?
C78 C77 N5 O37 -174.9(5) . . . . ?
N5 C81 C82 C83 124.1(4) . . . . ?
C80 C81 C82 C83 -51.2(5) . . . . ?
N5 C81 C82 N6 -59.9(5) . . . . ?
C80 C81 C82 N6 124.8(4) . . . . ?
N6 C82 C83 C84 1.0 . . . . ?
C81 C82 C83 C84 177.2(5) . . . . ?
C82 C83 C84 C85 1.7 . . . . ?
C83 C84 C85 C86 -1.9 . . . . ?
C84 C85 C86 N6 -0.6 . . . . ?
C85 C86 N6 O38 -175.0(4) . . . . ?
C85 C86 N6 C82 3.6 . . . . ?
C83 C82 N6 C86 -3.8 . . . . ?
C81 C82 N6 C86 179.9(5) . . . . ?
C83 C82 N6 O38 174.9(4) . . . . ?
C81 C82 N6 O38 -1.4(5) . . . . ?
N7 C87 C88 C89 -0.8 . . . . ?
C87 C88 C89 C90 0.2 . . . . ?
C88 C89 C90 C91 0.1 . . . . ?
C89 C90 C91 N7 0.1 . . . . ?
C89 C90 C91 C92 178.7(5) . . . . ?
C88 C87 N7 C91 1.0 . . . . ?
C88 C87 N7 O39 -176.5(5) . . . . ?
C90 C91 N7 C87 -0.6 . . . . ?
C92 C91 N7 C87 -179.3(5) . . . . ?
C90 C91 N7 O39 176.9(5) . . . . ?
C92 C91 N7 O39 -1.8(5) . . . . ?
N7 C91 C92 C93 120.2(4) . . . . ?
C90 C91 C92 C93 -58.4(5) . . . . ?
N7 C91 C92 N8 -66.8(5) . . . . ?
C90 C91 C92 N8 114.5(4) . . . . ?
N8 C92 C93 C94 4.8 . . . . ?
C91 C92 C93 C94 177.7(5) . . . . ?
C92 C93 C94 C95 -2.7 . . . . ?
C93 C94 C95 C96 0.5 . . . . ?
C94 C95 C96 N8 -0.6 . . . . ?
C95 C96 N8 O40 -177.2(5) . . . . ?
C95 C96 N8 C92 2.9 . . . . ?
C93 C92 N8 C96 -5.2 . . . . ?
C91 C92 N8 C96 -178.2(5) . . . . ?
C93 C92 N8 O40 175.0(6) . . . . ?
C91 C92 N8 O40 2.0(6) . . . . ?
N9 C97 C98 C99 -1.2 . . . . ?
C97 C98 C99 C100 2.4 . . . . ?
C98 C99 C100 C101 -3.4 . . . . ?
C99 C100 C101 N9 3.1 . . . . ?
C99 C100 C101 C102 178.1(5) . . . . ?
C100 C101 N9 O41 173.3(5) . . . . ?
C102 C101 N9 O41 -1.7(6) . . . . ?
C100 C101 N9 C97 -2.0 . . . . ?
C102 C101 N9 C97 -177.0(5) . . . . ?
C98 C97 N9 O41 -174.5(5) . . . . ?
C98 C97 N9 C101 0.9 . . . . ?
N9 C101 C102 N10 -62.9(5) . . . . ?
C100 C101 C102 N10 122.0(4) . . . . ?
N9 C101 C102 C103 119.7(4) . . . . ?
C100 C101 C102 C103 -55.5(5) . . . . ?
N10 C102 C103 C104 -3.7 . . . . ?
C101 C102 C103 C104 173.8(5) . . . . ?
C102 C103 C104 C105 2.3 . . . . ?
C103 C104 C105 C106 2.2 . . . . ?
C104 C105 C106 N10 -5.4 . . . . ?
C103 C102 N10 C106 0.5 . . . . ?
C101 C102 N10 C106 -177.1(5) . . . . ?
C103 C102 N10 O42 -179.8(5) . . . . ?
C101 C102 N10 O42 2.7(5) . . . . ?
C105 C106 N10 C102 4.1 . . . . ?
C105 C106 N10 O42 -175.7(5) . . . . ?
N11 C107 C108 C109 -2.5 . . . . ?
C107 C108 C109 C110 1.3 . . . . ?
C108 C109 C110 C111 -1.0 . . . . ?
C109 C110 C111 N11 2.1 . . . . ?
C109 C110 C111 C112 176.3(4) . . . . ?
C110 C111 N11 O44 174.4(4) . . . . ?
C112 C111 N11 O44 0.3(5) . . . . ?
C110 C111 N11 C107 -3.5 . . . . ?
C112 C111 N11 C107 -177.7(4) . . . . ?
C108 C107 N11 O44 -174.4(4) . . . . ?
C108 C107 N11 C111 3.6 . . . . ?
N11 C111 C112 N12 -58.5(4) . . . . ?
C110 C111 C112 N12 127.3(3) . . . . ?
N11 C111 C112 C113 123.8(3) . . . . ?
C110 C111 C112 C113 -50.4(4) . . . . ?
N12 C112 C113 C114 2.2 . . . . ?
C111 C112 C113 C114 179.8(5) . . . . ?
C112 C113 C114 C115 -1.0 . . . . ?
C113 C114 C115 C116 -0.9 . . . . ?
C114 C115 C116 N12 1.8 . . . . ?
C113 C112 N12 O43 172.2(5) . . . . ?
C111 C112 N12 O43 -5.6(5) . . . . ?
C113 C112 N12 C116 -1.3 . . . . ?
C111 C112 N12 C116 -179.0(4) . . . . ?
C115 C116 N12 O43 -174.4(4) . . . . ?
C115 C116 N12 C112 -0.7 . . . . ?
N13 C117 C118 C119 -3.3 . . . . ?
C117 C118 C119 C120 -0.1 . . . . ?
C118 C119 C120 C121 3.7 . . . . ?
C119 C120 C121 N13 -3.8 . . . . ?
C119 C120 C121 C122 172.3(5) . . . . ?
C120 C121 N13 O47 -178.5(5) . . . . ?
C122 C121 N13 O47 5.2(6) . . . . ?
C120 C121 N13 C117 0.4 . . . . ?
C122 C121 N13 C117 -175.9(5) . . . . ?
C118 C117 N13 O47 -177.9(5) . . . . ?
C118 C117 N13 C121 3.2 . . . . ?
N13 C121 C122 N14 -69.4(5) . . . . ?
C120 C121 C122 N14 114.3(4) . . . . ?
N13 C121 C122 C123 115.1(4) . . . . ?
C120 C121 C122 C123 -61.2(5) . . . . ?
N14 C122 C123 C124 4.9 . . . . ?
C121 C122 C123 C124 -179.7(5) . . . . ?
C122 C123 C124 C125 -3.0 . . . . ?
C123 C124 C125 C126 0.7 . . . . ?
C124 C125 C126 N14 -0.2 . . . . ?
C123 C122 N14 C126 -4.4 . . . . ?
C121 C122 N14 C126 -179.9(4) . . . . ?
C123 C122 N14 O48 176.1(4) . . . . ?
C121 C122 N14 O48 0.6(5) . . . . ?
C125 C126 N14 C122 2.0 . . . . ?
C125 C126 N14 O48 -178.5(5) . . . . ?
N15 C127 C128 C129 -1.1 . . . . ?
C127 C128 C129 C130 1.1 . . . . ?
C128 C129 C130 C131 0.9 . . . . ?
C129 C130 C131 N15 -3.1 . . . . ?
C129 C130 C131 C132 175.8(5) . . . . ?
C128 C127 N15 O45 -175.7(4) . . . . ?
C128 C127 N15 C131 -1.2 . . . . ?
C130 C131 N15 C127 3.3 . . . . ?
C132 C131 N15 C127 -175.7(5) . . . . ?
C130 C131 N15 O45 177.7(5) . . . . ?
C132 C131 N15 O45 -1.2(5) . . . . ?
N15 C131 C132 C133 124.3(4) . . . . ?
C130 C131 C132 C133 -54.6(5) . . . . ?
N15 C131 C132 N16 -60.6(5) . . . . ?
C130 C131 C132 N16 120.6(4) . . . . ?
N16 C132 C133 C134 1.0 . . . . ?
C131 C132 C133 C134 176.0(5) . . . . ?
C132 C133 C134 C135 1.2 . . . . ?
C133 C134 C135 C136 -1.6 . . . . ?
C134 C135 C136 N16 -0.2 . . . . ?
C135 C136 N16 O46 -175.4(5) . . . . ?
C135 C136 N16 C132 2.3 . . . . ?
C133 C132 N16 O46 175.1(5) . . . . ?
C131 C132 N16 O46 0.0(5) . . . . ?
C133 C132 N16 C136 -2.7 . . . . ?
C131 C132 N16 C136 -177.7(5) . . . . ?
O17 S2 O15 Na -12.9(8) . . . . ?
O16 S2 O15 Na 113.4(7) . . . . ?
C15 S2 O15 Na -132.1(5) . . . . ?
O90 Na O15 S2 -60.0(8) . . . . ?
O61 Na O15 S2 148.3(7) . . . . ?
O34 Na O15 S2 55.2(6) . . . . ?
O36 Na O15 S2 67.3(8) . . . . ?
O51 Na O15 S2 -104.9(14) . . . . ?
O100 Na O15 S2 -136.9(8) 4_465 . . . ?
C57 N1 O33 Cu3 -102.1(5) . . . . ?
C61 N1 O33 Cu3 78.2(6) . . . . ?
O34 Cu3 O33 N1 -48.1(5) . . . . ?
O35 Cu3 O33 N1 130.5(5) . . . . ?
O36 Cu3 O33 N1 -7(8) . . . . ?
O49 Cu3 O33 N1 36.4(5) . . . . ?
O50 Cu3 O33 N1 -143.2(5) . . . . ?
C66 N2 O34 Cu3 -96.7(5) . . . . ?
C62 N2 O34 Cu3 79.5(5) . . . . ?
C66 N2 O34 Na 40.1(6) . . . . ?
C62 N2 O34 Na -143.8(4) . . . . ?
O35 Cu3 O34 N2 -101(8) . . . . ?
O36 Cu3 O34 N2 130.6(5) . . . . ?
O33 Cu3 O34 N2 -50.8(5) . . . . ?
O49 Cu3 O34 N2 -144.3(5) . . . . ?
O50 Cu3 O34 N2 35.1(5) . . . . ?
O35 Cu3 O34 Na 117(8) . . . . ?
O36 Cu3 O34 Na -12.0(3) . . . . ?
O33 Cu3 O34 Na 166.6(3) . . . . ?
O49 Cu3 O34 Na 73.1(3) . . . . ?
O50 Cu3 O34 Na -107.5(3) . . . . ?
O90 Na O34 N2 123.8(7) . . . . ?
O15 Na O34 N2 38.7(5) . . . . ?
O61 Na O34 N2 -47.5(6) . . . . ?
O36 Na O34 N2 -130.7(6) . . . . ?
O51 Na O34 N2 -148.5(6) . . . . ?
O100 Na O34 N2 2.9(18) 4_465 . . . ?
O90 Na O34 Cu3 -95.9(6) . . . . ?
O15 Na O34 Cu3 179.0(3) . . . . ?
O61 Na O34 Cu3 92.7(4) . . . . ?
O36 Na O34 Cu3 9.5(2) . . . . ?
O51 Na O34 Cu3 -8.3(6) . . . . ?
O100 Na O34 Cu3 143.1(16) 4_465 . . . ?
C71 N3 O35 Cu3 -81.2(6) . . . . ?
C67 N3 O35 Cu3 95.2(5) . . . . ?
O34 Cu3 O35 N3 -78(9) . . . . ?
O36 Cu3 O35 N3 51.1(5) . . . . ?
O33 Cu3 O35 N3 -127.6(5) . . . . ?
O49 Cu3 O35 N3 -34.2(5) . . . . ?
O50 Cu3 O35 N3 146.4(5) . . . . ?
C72 N4 O36 Cu3 -77.4(6) . . . . ?
C76 N4 O36 Cu3 104.6(5) . . . . ?
C72 N4 O36 Na 143.0(4) . . . . ?
C76 N4 O36 Na -35.0(7) . . . . ?
O34 Cu3 O36 N4 -138.3(5) . . . . ?
O35 Cu3 O36 N4 43.1(5) . . . . ?
O33 Cu3 O36 N4 -179(100) . . . . ?
O49 Cu3 O36 N4 137.1(5) . . . . ?
O50 Cu3 O36 N4 -43.3(5) . . . . ?
O34 Cu3 O36 Na 11.3(3) . . . . ?
O35 Cu3 O36 Na -167.3(3) . . . . ?
O33 Cu3 O36 Na -29(8) . . . . ?
O49 Cu3 O36 Na -73.3(3) . . . . ?
O50 Cu3 O36 Na 106.3(3) . . . . ?
O90 Na O36 N4 -122.2(8) . . . . ?
O15 Na O36 N4 119.8(6) . . . . ?
O61 Na O36 N4 38.1(7) . . . . ?
O34 Na O36 N4 133.8(7) . . . . ?
O51 Na O36 N4 -63.0(7) . . . . ?
O100 Na O36 N4 -24.5(11) 4_465 . . . ?
O90 Na O36 Cu3 94.8(5) . . . . ?
O15 Na O36 Cu3 -23.3(5) . . . . ?
O61 Na O36 Cu3 -105.0(4) . . . . ?
O34 Na O36 Cu3 -9.3(2) . . . . ?
O51 Na O36 Cu3 154.0(5) . . . . ?
O100 Na O36 Cu3 -167.6(8) 4_465 . . . ?
C81 N5 O37 Cu1 85.4(5) . . . . ?
C77 N5 O37 Cu1 -96.0(4) . . . . ?
O42 Cu1 O37 N5 153(4) . . . . ?
O39 Cu1 O37 N5 130.9(4) . . . . ?
O38 Cu1 O37 N5 -51.4(4) . . . . ?
O41 Cu1 O37 N5 29.6(5) . . . . ?
O40 Cu1 O37 N5 -144.2(4) . . . . ?
C86 N6 O38 Cu1 -100.9(4) . . . . ?
C82 N6 O38 Cu1 80.3(4) . . . . ?
O42 Cu1 O38 N6 132.1(4) . . . . ?
O37 Cu1 O38 N6 -46.7(4) . . . . ?
O39 Cu1 O38 N6 58(6) . . . . ?
O41 Cu1 O38 N6 -144.1(5) . . . . ?
O40 Cu1 O38 N6 37.4(4) . . . . ?
C87 N7 O39 Cu1 -93.7(4) . . . . ?
C91 N7 O39 Cu1 88.7(4) . . . . ?
O42 Cu1 O39 N7 -146.9(5) . . . . ?
O37 Cu1 O39 N7 32.0(5) . . . . ?
O38 Cu1 O39 N7 -73(6) . . . . ?
O41 Cu1 O39 N7 129.6(4) . . . . ?
O40 Cu1 O39 N7 -52.0(5) . . . . ?
C96 N8 O40 Cu1 -103.2(4) . . . . ?
C92 N8 O40 Cu1 76.6(5) . . . . ?
O42 Cu1 O40 N8 37.7(4) . . . . ?
O37 Cu1 O40 N8 -139.6(4) . . . . ?
O39 Cu1 O40 N8 -46.0(4) . . . . ?
O38 Cu1 O40 N8 133.2(4) . . . . ?
O41 Cu1 O40 N8 119.6(19) . . . . ?
C101 N9 O41 Cu1 73.8(5) . . . . ?
C97 N9 O41 Cu1 -110.9(4) . . . . ?
O42 Cu1 O41 N9 -37.7(5) . . . . ?
O37 Cu1 O41 N9 139.8(5) . . . . ?
O39 Cu1 O41 N9 45.3(5) . . . . ?
O38 Cu1 O41 N9 -133.8(5) . . . . ?
O40 Cu1 O41 N9 -120.1(19) . . . . ?
C102 N10 O42 Cu1 87.1(4) . . . . ?
C106 N10 O42 Cu1 -93.1(4) . . . . ?
O37 Cu1 O42 N10 178(100) . . . . ?
O39 Cu1 O42 N10 -159.5(5) . . . . ?
O38 Cu1 O42 N10 22.8(5) . . . . ?
O41 Cu1 O42 N10 -58.0(4) . . . . ?
O40 Cu1 O42 N10 115.8(4) . . . . ?
C112 N12 O43 Cu2 87.3(4) . . . . ?
C116 N12 O43 Cu2 -99.0(4) . . . . ?
O45 Cu2 O43 N12 120(3) . . . . ?
O48 Cu2 O43 N12 132.8(4) . . . . ?
O44 Cu2 O43 N12 -51.6(4) . . . . ?
O46 Cu2 O43 N12 31.2(4) . . . . ?
O47 Cu2 O43 N12 -143.1(4) . . . . ?
C111 N11 O44 Cu2 77.6(4) . . . . ?
C107 N11 O44 Cu2 -104.4(4) . . . . ?
O43 Cu2 O44 N11 -43.6(4) . . . . ?
O45 Cu2 O44 N11 137.0(4) . . . . ?
O48 Cu2 O44 N11 73(3) . . . . ?
O46 Cu2 O44 N11 -140.1(4) . . . . ?
O47 Cu2 O44 N11 41.7(4) . . . . ?
C127 N15 O45 Cu2 -94.2(4) . . . . ?
C131 N15 O45 Cu2 91.1(4) . . . . ?
O43 Cu2 O45 N15 -148(3) . . . . ?
O48 Cu2 O45 N15 -161.3(4) . . . . ?
O44 Cu2 O45 N15 23.1(4) . . . . ?
O46 Cu2 O45 N15 -59.3(4) . . . . ?
O47 Cu2 O45 N15 114.9(4) . . . . ?
C136 N16 O46 Cu2 -109.3(4) . . . . ?
C132 N16 O46 Cu2 73.0(5) . . . . ?
O43 Cu2 O46 N16 137.9(5) . . . . ?
O45 Cu2 O46 N16 -38.5(5) . . . . ?
O48 Cu2 O46 N16 43.2(5) . . . . ?
O44 Cu2 O46 N16 -134.2(5) . . . . ?
O47 Cu2 O46 N16 -117.2(19) . . . . ?
C121 N13 O47 Cu2 74.3(5) . . . . ?
C117 N13 O47 Cu2 -104.6(4) . . . . ?
O43 Cu2 O47 N13 -138.3(5) . . . . ?
O45 Cu2 O47 N13 38.1(5) . . . . ?
O48 Cu2 O47 N13 -44.5(4) . . . . ?
O44 Cu2 O47 N13 133.1(4) . . . . ?
O46 Cu2 O47 N13 116.2(19) . . . . ?
C122 N14 O48 Cu2 87.2(4) . . . . ?
C126 N14 O48 Cu2 -92.3(4) . . . . ?
O43 Cu2 O48 N14 32.2(4) . . . . ?
O45 Cu2 O48 N14 -148.6(5) . . . . ?
O44 Cu2 O48 N14 -84(3) . . . . ?
O46 Cu2 O48 N14 129.3(4) . . . . ?
O47 Cu2 O48 N14 -52.7(4) . . . . ?
